data_1551965
loop_
_publ_author_name
'Benedict M. Gardner'
'Gabor Balazs'
'Manfred Scheer'
'Floriana Tuna'
'Eric J. L. McInnes'
'Jonathan McMaster'
'William Lewis'
'Alexander J. Blake'
'Stephen T. Liddle'

_publ_section_title
;
 Triamidoamine uranium(IV)-arsenic complexes containing one-, two- and
 threefold U-As bonding interactions
;
_journal_name_full 'Nature Chemistry'
_journal_page_first 582
_journal_page_last 590
_journal_paper_doi 10.1038/nchem.2279
_journal_volume 7
_journal_year 2015
_chemical_formula_moiety 'C44 H75 As K2 N4 Si3 U, 5/4(C6 H6)'
_chemical_formula_sum 'C40.4 H82.5 As K2 N4 Si3 U'
_chemical_formula_weight 1101.02
_space_group_crystal_system monoclinic
_space_group_IT_number 14
_space_group_name_Hall '-P 2yn'
_space_group_name_H-M_alt 'P 1 21/n 1'
_atom_sites_solution_hydrogens 'geom, Me from difmap'
_atom_sites_solution_primary direct
_atom_sites_solution_secondary difmap
_cell_angle_alpha 90
_cell_angle_beta 97.2734(9)
_cell_angle_gamma 90
_cell_formula_units_Z 16
_cell_length_a 17.84985(19)
_cell_length_b 34.2192(3)
_cell_length_c 32.8697(3)
_cell_measurement_temperature 120(2)
_cell_volume 19915.5(3)
_computing_cell_refinement
;

CrysAlisPro, Agilent Technologies,

Version 1.171.37.33 (release 27-03-2014 CrysAlis171 .NET)

(compiled Mar 27 2014,17:12:48)

;
_computing_data_collection
;

CrysAlisPro, Agilent Technologies,

Version 1.171.37.33 (release 27-03-2014 CrysAlis171 .NET)

(compiled Mar 27 2014,17:12:48)

;
_computing_data_reduction
;

CrysAlisPro, Agilent Technologies,

Version 1.171.37.33 (release 27-03-2014 CrysAlis171 .NET)

(compiled Mar 27 2014,17:12:48)

;
_computing_molecular_graphics 'Olex2 (Dolomanov et al., 2009)'
_computing_publication_material 'Olex2 (Dolomanov et al., 2009)'
_computing_structure_refinement 'ShelXL (Sheldrick, 2008)'
_computing_structure_solution 'ShelXS (Sheldrick, 2008)'
_diffrn_ambient_temperature 120(2)
_diffrn_detector 'CCD area detector'
_diffrn_detector_area_resol_mean 10.6296
_diffrn_detector_type 'Agilent Diffraction Atlas detector'
_diffrn_measured_fraction_theta_full 0.999
_diffrn_measured_fraction_theta_max 0.985
_diffrn_measurement_device 'k-geometry diffractometer'
_diffrn_measurement_device_type 'GV1000, Atlas'
_diffrn_measurement_method 'w scans'
_diffrn_radiation_collimation 'focusing mirrors'
_diffrn_radiation_monochromator mirror
_diffrn_radiation_probe x-ray
_diffrn_radiation_type CuKa
_diffrn_radiation_wavelength 1.54184
_diffrn_reflns_av_R_equivalents 0.1087
_diffrn_reflns_av_unetI/netI 0.0459
_diffrn_reflns_Laue_measured_fraction_full 0.999
_diffrn_reflns_Laue_measured_fraction_max 0.985
_diffrn_reflns_limit_h_max 21
_diffrn_reflns_limit_h_min -19
_diffrn_reflns_limit_k_max 42
_diffrn_reflns_limit_k_min -42
_diffrn_reflns_limit_l_max 40
_diffrn_reflns_limit_l_min -41
_diffrn_reflns_number 254309
_diffrn_reflns_point_group_measured_fraction_full 0.999
_diffrn_reflns_point_group_measured_fraction_max 0.985
_diffrn_reflns_theta_full 67.684
_diffrn_reflns_theta_max 74.315
_diffrn_reflns_theta_min 2.685
_diffrn_source 'microfocus sealed tube'
_diffrn_source_target Cu
_diffrn_source_type 'Agilent Diffraction microfocus tube'
_exptl_absorpt_coefficient_mu 12.301
_exptl_absorpt_correction_T_max 0.782
_exptl_absorpt_correction_T_min 0.642
_exptl_absorpt_correction_type gaussian
_exptl_absorpt_process_details
;

CrysAlisPro, Agilent Technologies,

Version 1.171.37.33 (release 27-03-2014 CrysAlis171 .NET)

(compiled Mar 27 2014,17:12:48).

Numerical absorption correction based on gaussian integration over

a multifaceted crystal model.

Empirical absorption correction using spherical harmonics,

implemented in SCALE3 ABSPACK scaling algorithm.

;
_exptl_crystal_colour 'dark brown'
_exptl_crystal_colour_modifier dark
_exptl_crystal_colour_primary brown
_exptl_crystal_density_diffrn 1.469
_exptl_crystal_description block
_exptl_crystal_F_000 8936
_exptl_crystal_size_max 0.4068
_exptl_crystal_size_mid 0.3045
_exptl_crystal_size_min 0.2171
_refine_diff_density_max 14.993
_refine_diff_density_min -6.455
_refine_diff_density_rms 0.362
_refine_ls_extinction_coef .
_refine_ls_extinction_method none
_refine_ls_goodness_of_fit_ref 1.043
_refine_ls_hydrogen_treatment constr
_refine_ls_matrix_type full
_refine_ls_number_parameters 1755
_refine_ls_number_reflns 40034
_refine_ls_number_restraints 2793
_refine_ls_restrained_S_all 1.025
_refine_ls_R_factor_all 0.1293
_refine_ls_R_factor_gt 0.1266
_refine_ls_shift/su_max 0.092
_refine_ls_shift/su_mean 0.000
_refine_ls_structure_factor_coef Fsqd
_refine_ls_weighting_details 'w=1/[s^2^(Fo^2^)+(0.1685P)^2^+875.8348P] where P=(Fo^2^+2Fc^2^)/3'
_refine_ls_weighting_scheme calc
_refine_ls_wR_factor_gt 0.3242
_refine_ls_wR_factor_ref 0.3264
_reflns_Friedel_coverage 0.000
_reflns_Friedel_fraction_full .
_reflns_Friedel_fraction_max .
_reflns_number_gt 37904
_reflns_number_total 40034
_reflns_threshold_expression 'I > 2s(I)'
_cod_data_source_file nchem.2279-s5.cif
_cod_data_source_block 4
_cod_depositor_comments
;

2022-12-09
Z value and formula fixed to values more according to usual
chemical conventions.                 miguel
;
_cod_original_formula_sum 'C162 H330 As4 K8 N16 Si12 U4'
_cod_original_formula_weight 4404.08
_cod_original_formula_moiety 'C132 H300 As4 K8 N16 Si12 U4, 5(C6 H6)'
_cod_original_formula_units_Z 4
_cod_database_code 1551965
_shelx_space_group_comment
;

The symmetry employed for this shelxl refinement is uniquely defined

by the following loop, which should always be used as a source of

symmetry information in preference to the above space-group names.

They are only intended as comments.

;
_olex2_refinement_description
;

1. Fixed Uiso

 At 1.2 times of:

  All C(H) groups, All C(H,H) groups

 At 1.5 times of:

  All C(H,H,H) groups

2. Restrained distances

 H10f-H91b

 -2.2 with sigma of 0.01

 H85b-H86b

 -2.2 with sigma of 0.01

 C117-C118

 -1.5 with sigma of 0.01

 C142-C141 sim C140-C141 sim C140-C139 sim C139-C144 sim C144-C143

sim C142-C143

 with sigma of 0.001

 C141-C143 sim C143-C139

 with sigma of 0.001

 C142-C144 sim C144-C140

 with sigma of 0.001

 C136-C137 sim C138-C137 sim C138-C133 sim C133-C134 sim C135-C134

sim C135-C136

 with sigma of 0.001

 C156-C155 sim C156-C151 sim C152-C151 sim C153-C152 sim C154-C153

sim C155-C154

 with sigma of 0.001

 C144-C139 sim C140-C139 sim C141-C140 sim C142-C141 sim C143-C142

sim C144-C143

 with sigma of 0.001

3. Restrained planarity

 C143, C144, C139, C140, C141, C142

 with sigma of 0.1

4. Uiso/Uaniso restraints and constraints

All non-hydrogen atoms have similar U: within 2A with sigma of 0.003 and sigma

for terminal atoms of 0.006

Uanis(K4) sim Ueq: with sigma of 0.005 and sigma for terminal atoms of 0.01

5. Rigid body (RIGU) restrains

 All non-hydrogen atoms

 with sigma for 1-2 distances of 0.004 and sigma for 1-3 distances of 0.004

6. Others

 Sof(K2A)=1-FVAR(1)

 Sof(K2)=FVAR(1)

 Sof(K6A)=1-FVAR(2)

 Sof(K6)=FVAR(2)

7.a Ternary CH refined with riding coordinates:

 C1(H1), C4(H4), C7(H7), C12(H12), C15(H15), C18(H18), C23(H23), C26(H26),

 C29(H29), C34(H34), C37(H37), C40(H40), C45(H45), C48(H48), C51(H51), C56(H56),

  C59(H59), C62(H62), C67(H67), C70(H70), C73(H73), C78(H78), C81(H81),

 C84(H84), C89(H89), C92(H92), C95(H95), C100(H100), C103(H103), C106(H106),

 C111(H111), C114(H114), C117(H117), C122(H122), C125(H125), C128(H128)

7.b Secondary CH2 refined with riding coordinates:

 C10(H10a,H10b), C11(H11a,H11b), C21(H21a,H21b), C22(H22a,H22b), C32(H32a,

 H32b), C33(H33a,H33b), C43(H43a,H43b), C44(H44a,H44b), C54(H54a,H54b),

 C55(H55a,H55b), C65(H65a,H65b), C66(H66a,H66b), C76(H76a,H76b), C77(H77a,H77b),

  C87(H87a,H87b), C88(H88a,H88b), C98(H98a,H98b), C99(H99a,H99b), C109(H10u,

 H10v), C110(H11c,H11d), C120(H12a,H12b), C121(H12c,H12d), C131(H13g,H13h),

 C132(H13i,H13j)

7.c Aromatic/amide H refined with riding coordinates:

 C133(H133), C134(H134), C135(H135), C136(H136), C137(H137), C138(H138),

 C143(H143), C142(H142), C141(H141), C140(H140), C139(H139), C144(H144),

 C156(H156), C155(H155), C154(H154), C153(H153), C152(H152), C151(H151)

7.d Fitted hexagon refined as free rotating group:

 C143(C142,C141,C140,C139,C144), C156(C155,C154,C153,C152,C151)

7.e Idealised Me refined as rotating group:

 C2(H2a,H2b,H2c), C3(H3a,H3b,H3c), C5(H5a,H5b,H5c), C6(H6a,H6b,H6c), C8(H8a,

 H8b,H8c), C9(H9a,H9b,H9c), C13(H13a,H13b,H13c), C14(H14a,H14b,H14c), C16(H16a,

 H16b,H16c), C17(H17a,H17b,H17c), C19(H19a,H19b,H19c), C20(H20a,H20b,H20c),

 C24(H24a,H24b,H24c), C25(H25a,H25b,H25c), C27(H27a,H27b,H27c), C28(H28a,H28b,

 H28c), C30(H30a,H30b,H30c), C31(H31a,H31b,H31c), C35(H35a,H35b,H35c), C36(H36a,

 H36b,H36c), C38(H38a,H38b,H38c), C39(H39a,H39b,H39c), C41(H41a,H41b,H41c),

 C42(H42a,H42b,H42c), C46(H46a,H46b,H46c), C47(H47a,H47b,H47c), C49(H49a,H49b,

 H49c), C50(H50a,H50b,H50c), C52(H52a,H52b,H52c), C53(H53a,H53b,H53c), C57(H57a,

 H57b,H57c), C58(H58a,H58b,H58c), C60(H60a,H60b,H60c), C61(H61a,H61b,H61c),

 C63(H63a,H63b,H63c), C64(H64a,H64b,H64c), C68(H68a,H68b,H68c), C69(H69a,H69b,

 H69c), C71(H71a,H71b,H71c), C72(H72a,H72b,H72c), C74(H74a,H74b,H74c), C75(H75a,

 H75b,H75c), C79(H79a,H79b,H79c), C80(H80a,H80b,H80c), C82(H82a,H82b,H82c),

 C83(H83a,H83b,H83c), C85(H85a,H85b,H85c), C86(H86a,H86b,H86c), C90(H90a,H90b,

 H90c), C91(H91a,H91b,H91c), C93(H93a,H93b,H93c), C94(H94a,H94b,H94c), C96(H96a,

 H96b,H96c), C97(H97a,H97b,H97c), C101(H10c,H10d,H10e), C102(H10f,H10g,H10h),

 C104(H10i,H10j,H10k), C105(H10l,H10m,H10n), C107(H10o,H10p,H10q), C108(H10r,

 H10s,H10t), C112(H11e,H11f,H11g), C113(H11h,H11i,H11j), C115(H11k,H11l,H11m),

 C116(H11n,H11o,H11p), C118(H11q,H11r,H11s), C119(H11t,H11u,H11v), C123(H12e,

 H12f,H12g), C124(H12h,H12i,H12j), C126(H12k,H12l,H12m), C127(H12n,H12o,H12p),

 C129(H12q,H12r,H12s), C130(H13d,H13e,H13f)

;

loop_
_space_group_symop_operation_xyz
'x, y, z'
'-x+1/2, y+1/2, -z+1/2'
'-x, -y, -z'
'x-1/2, -y-1/2, z-1/2'

loop_
_atom_site_label
_atom_site_type_symbol
_atom_site_fract_x
_atom_site_fract_y
_atom_site_fract_z
_atom_site_U_iso_or_equiv
_atom_site_adp_type
_atom_site_occupancy
_atom_site_site_symmetry_order
_atom_site_calc_flag
_atom_site_refinement_flags_posn
_atom_site_refinement_flags_adp
_atom_site_refinement_flags_occupancy
_atom_site_disorder_assembly
_atom_site_disorder_group
U1 U 1.11768(3) 0.90362(2) -0.37874(2) 0.02520(13) Uani 1 1 d . . . . .
As1 As 1.06573(12) 0.85725(6) -0.31899(7) 0.0464(5) Uani 1 1 d . . . . .
K1 K 0.9855(3) 0.80277(13) -0.25221(12) 0.0562(10) Uani 1 1 d . . . . .
K2 K 1.1714(7) 0.7818(4) -0.2951(4) 0.105(3) Uani 0.660(13) 1 d . . P A 1
K2A K 1.2070(14) 0.8007(7) -0.2633(8) 0.107(3) Uani 0.340(13) 1 d . . P A 2
N1 N 1.0229(7) 0.9449(3) -0.4087(4) 0.0308(13) Uani 1 1 d . . . . .
Si1 Si 0.9512(2) 0.97117(11) -0.39229(12) 0.0309(7) Uani 1 1 d . . . . .
C1 C 0.8552(9) 0.9485(4) -0.4078(5) 0.0356(15) Uani 1 1 d . . . . .
H1 H 0.8167 0.9676 -0.4005 0.043 Uiso 1 1 calc R . . . .
C2 C 0.8384(10) 0.9408(5) -0.4545(5) 0.041(3) Uani 1 1 d . . . . .
H2A H 0.8800 0.9258 -0.4636 0.061 Uiso 1 1 calc GR . . . .
H2B H 0.8334 0.9658 -0.4691 0.061 Uiso 1 1 calc GR . . . .
H2C H 0.7913 0.9260 -0.4602 0.061 Uiso 1 1 calc GR . . . .
C3 C 0.8436(10) 0.9104(5) -0.3845(6) 0.042(3) Uani 1 1 d . . . . .
H3A H 0.8325 0.9166 -0.3568 0.063 Uiso 1 1 calc GR . . . .
H3B H 0.8895 0.8945 -0.3828 0.063 Uiso 1 1 calc GR . . . .
H3C H 0.8012 0.8958 -0.3991 0.063 Uiso 1 1 calc GR . . . .
C4 C 0.9660(9) 0.9719(4) -0.3342(5) 0.0341(15) Uani 1 1 d . . . . .
H4 H 0.9585 0.9444 -0.3255 0.041 Uiso 1 1 calc R . . . .
C5 C 0.9031(10) 0.9961(5) -0.3174(5) 0.041(2) Uani 1 1 d . . . . .
H5A H 0.9040 0.9910 -0.2880 0.061 Uiso 1 1 calc GR . . . .
H5B H 0.8538 0.9886 -0.3319 0.061 Uiso 1 1 calc GR . . . .
H5C H 0.9117 1.0240 -0.3217 0.061 Uiso 1 1 calc GR . . . .
C6 C 1.0421(9) 0.9836(5) -0.3136(5) 0.037(2) Uani 1 1 d . . . . .
H6A H 1.0529 1.0106 -0.3211 0.055 Uiso 1 1 calc GR . . . .
H6B H 1.0806 0.9661 -0.3223 0.055 Uiso 1 1 calc GR . . . .
H6C H 1.0428 0.9819 -0.2838 0.055 Uiso 1 1 calc GR . . . .
C7 C 0.9456(9) 1.0234(4) -0.4147(5) 0.0331(15) Uani 1 1 d . . . . .
H7 H 0.9558 1.0207 -0.4438 0.040 Uiso 1 1 calc R . . . .
C8 C 0.8689(9) 1.0426(4) -0.4167(5) 0.037(2) Uani 1 1 d . . . . .
H8A H 0.8571 1.0473 -0.3888 0.056 Uiso 1 1 calc GR . . . .
H8B H 0.8305 1.0253 -0.4311 0.056 Uiso 1 1 calc GR . . . .
H8C H 0.8694 1.0675 -0.4313 0.056 Uiso 1 1 calc GR . . . .
C9 C 1.0072(9) 1.0504(4) -0.3940(5) 0.036(2) Uani 1 1 d . . . . .
H9A H 1.0569 1.0390 -0.3962 0.054 Uiso 1 1 calc GR . . . .
H9B H 1.0007 1.0536 -0.3651 0.054 Uiso 1 1 calc GR . . . .
H9C H 1.0035 1.0760 -0.4076 0.054 Uiso 1 1 calc GR . . . .
C10 C 1.0346(9) 0.9503(4) -0.4534(5) 0.0325(15) Uani 1 1 d . . . . .
H10A H 1.0402 0.9244 -0.4663 0.039 Uiso 1 1 calc R . . . .
H10B H 0.9902 0.9635 -0.4685 0.039 Uiso 1 1 calc R . . . .
C11 C 1.1043(9) 0.9743(5) -0.4557(5) 0.0343(15) Uani 1 1 d . . . . .
H11A H 1.1100 0.9801 -0.4847 0.041 Uiso 1 1 calc R . . . .
H11B H 1.1007 0.9994 -0.4410 0.041 Uiso 1 1 calc R . . . .
N2 N 1.2208(8) 0.9395(4) -0.3502(4) 0.0410(14) Uani 1 1 d . . . . .
Si2 Si 1.3009(3) 0.93083(16) -0.31653(15) 0.0466(9) Uani 1 1 d . . . . .
C12 C 1.2951(11) 0.9553(6) -0.2636(6) 0.0510(17) Uani 1 1 d . . . . .
H12 H 1.3463 0.9531 -0.2474 0.061 Uiso 1 1 calc R . . . .
C13 C 1.2764(13) 0.9984(6) -0.2680(6) 0.057(3) Uani 1 1 d . . . . .
H13A H 1.2292 1.0017 -0.2864 0.086 Uiso 1 1 calc GR . . . .
H13B H 1.3173 1.0120 -0.2793 0.086 Uiso 1 1 calc GR . . . .
H13C H 1.2705 1.0093 -0.2410 0.086 Uiso 1 1 calc GR . . . .
C14 C 1.2400(12) 0.9332(7) -0.2401(6) 0.057(3) Uani 1 1 d . . . . .
H14A H 1.2644 0.9096 -0.2279 0.085 Uiso 1 1 calc GR . . . .
H14B H 1.1952 0.9259 -0.2590 0.085 Uiso 1 1 calc GR . . . .
H14C H 1.2249 0.9500 -0.2184 0.085 Uiso 1 1 calc GR . . . .
C15 C 1.3119(11) 0.8768(6) -0.3053(6) 0.0487(16) Uani 1 1 d . . . . .
H15 H 1.2694 0.8695 -0.2896 0.058 Uiso 1 1 calc R . . . .
C16 C 1.3054(11) 0.8502(6) -0.3417(6) 0.051(3) Uani 1 1 d . . . . .
H16A H 1.3507 0.8528 -0.3556 0.076 Uiso 1 1 calc GR . . . .
H16B H 1.2608 0.8574 -0.3608 0.076 Uiso 1 1 calc GR . . . .
H16C H 1.3006 0.8231 -0.3328 0.076 Uiso 1 1 calc GR . . . .
C17 C 1.3849(11) 0.8675(6) -0.2769(6) 0.054(3) Uani 1 1 d . . . . .
H17A H 1.3858 0.8823 -0.2514 0.081 Uiso 1 1 calc GR . . . .
H17B H 1.4286 0.8747 -0.2906 0.081 Uiso 1 1 calc GR . . . .
H17C H 1.3868 0.8394 -0.2707 0.081 Uiso 1 1 calc GR . . . .
C18 C 1.3896(11) 0.9522(6) -0.3375(6) 0.0508(16) Uani 1 1 d . . . . .
H18 H 1.3732 0.9776 -0.3509 0.061 Uiso 1 1 calc R . . . .
C19 C 1.4555(12) 0.9622(7) -0.3045(6) 0.058(3) Uani 1 1 d . . . . .
H19A H 1.4800 0.9380 -0.2937 0.087 Uiso 1 1 calc GR . . . .
H19B H 1.4364 0.9765 -0.2821 0.087 Uiso 1 1 calc GR . . . .
H19C H 1.4923 0.9784 -0.3165 0.087 Uiso 1 1 calc GR . . . .
C20 C 1.4175(11) 0.9282(7) -0.3695(6) 0.056(3) Uani 1 1 d . . . . .
H20A H 1.3767 0.9241 -0.3920 0.085 Uiso 1 1 calc GR . . . .
H20B H 1.4347 0.9029 -0.3579 0.085 Uiso 1 1 calc GR . . . .
H20C H 1.4597 0.9416 -0.3799 0.085 Uiso 1 1 calc GR . . . .
C21 C 1.2152(10) 0.9790(5) -0.3694(5) 0.0395(16) Uani 1 1 d . . . . .
H21A H 1.2536 0.9965 -0.3546 0.047 Uiso 1 1 calc R . . . .
H21B H 1.1647 0.9903 -0.3674 0.047 Uiso 1 1 calc R . . . .
C22 C 1.2278(10) 0.9764(5) -0.4144(5) 0.0383(15) Uani 1 1 d . . . . .
H22A H 1.2263 1.0028 -0.4266 0.046 Uiso 1 1 calc R . . . .
H22B H 1.2781 0.9649 -0.4165 0.046 Uiso 1 1 calc R . . . .
N3 N 1.1552(8) 0.8683(4) -0.4317(4) 0.0378(14) Uani 1 1 d . . . . .
Si3 Si 1.1259(3) 0.82630(13) -0.45913(14) 0.0391(8) Uani 1 1 d . . . . .
C23 C 1.1899(11) 0.7824(5) -0.4419(6) 0.0457(16) Uani 1 1 d . . . . .
H23 H 1.1768 0.7605 -0.4616 0.055 Uiso 1 1 calc R . . . .
C24 C 1.2729(12) 0.7935(6) -0.4433(6) 0.053(3) Uani 1 1 d . . . . .
H24A H 1.2867 0.8152 -0.4244 0.080 Uiso 1 1 calc GR . . . .
H24B H 1.2797 0.8016 -0.4712 0.080 Uiso 1 1 calc GR . . . .
H24C H 1.3052 0.7710 -0.4353 0.080 Uiso 1 1 calc GR . . . .
C25 C 1.1820(12) 0.7683(6) -0.4009(6) 0.053(3) Uani 1 1 d . . . . .
H25A H 1.1350 0.7533 -0.4016 0.080 Uiso 1 1 calc GR . . . .
H25B H 1.1807 0.7905 -0.3822 0.080 Uiso 1 1 calc GR . . . .
H25C H 1.2249 0.7514 -0.3912 0.080 Uiso 1 1 calc GR . . . .
C26 C 1.0282(10) 0.8118(5) -0.4491(5) 0.0410(15) Uani 1 1 d . . . . .
H26 H 1.0329 0.8025 -0.4200 0.049 Uiso 1 1 calc R . . . .
C27 C 0.9699(10) 0.8441(5) -0.4527(5) 0.042(3) Uani 1 1 d . . . . .
H27A H 0.9619 0.8535 -0.4811 0.062 Uiso 1 1 calc GR . . . .
H27B H 0.9878 0.8656 -0.4344 0.062 Uiso 1 1 calc GR . . . .
H27C H 0.9222 0.8340 -0.4451 0.062 Uiso 1 1 calc GR . . . .
C28 C 1.0018(11) 0.7768(5) -0.4757(6) 0.048(3) Uani 1 1 d . . . . .
H28A H 1.0355 0.7546 -0.4684 0.072 Uiso 1 1 calc GR . . . .
H28B H 1.0028 0.7835 -0.5047 0.072 Uiso 1 1 calc GR . . . .
H28C H 0.9502 0.7698 -0.4713 0.072 Uiso 1 1 calc GR . . . .
C29 C 1.1330(10) 0.8339(5) -0.5170(5) 0.0411(15) Uani 1 1 d . . . . .
H29 H 1.1787 0.8504 -0.5188 0.049 Uiso 1 1 calc R . . . .
C30 C 1.1450(11) 0.7957(5) -0.5399(6) 0.047(3) Uani 1 1 d . . . . .
H30A H 1.1103 0.7757 -0.5320 0.071 Uiso 1 1 calc GR . . . .
H30B H 1.1972 0.7868 -0.5327 0.071 Uiso 1 1 calc GR . . . .
H30C H 1.1351 0.8003 -0.5695 0.071 Uiso 1 1 calc GR . . . .
C31 C 1.0648(10) 0.8563(5) -0.5401(5) 0.041(3) Uani 1 1 d . . . . .
H31A H 1.0535 0.8792 -0.5240 0.062 Uiso 1 1 calc GR . . . .
H31B H 1.0206 0.8391 -0.5439 0.062 Uiso 1 1 calc GR . . . .
H31C H 1.0772 0.8648 -0.5669 0.062 Uiso 1 1 calc GR . . . .
C32 C 1.2230(10) 0.8874(5) -0.4458(5) 0.0382(15) Uani 1 1 d . . . . .
H32A H 1.2449 0.8701 -0.4654 0.046 Uiso 1 1 calc R . . . .
H32B H 1.2619 0.8922 -0.4221 0.046 Uiso 1 1 calc R . . . .
C33 C 1.1986(10) 0.9255(5) -0.4664(5) 0.0375(15) Uani 1 1 d . . . . .
H33A H 1.2422 0.9380 -0.4770 0.045 Uiso 1 1 calc R . . . .
H33B H 1.1592 0.9206 -0.4898 0.045 Uiso 1 1 calc R . . . .
N4 N 1.1687(8) 0.9518(4) -0.4368(4) 0.0362(13) Uani 1 1 d . . . . .
U2 U 0.87736(3) 0.90825(2) -0.12387(2) 0.02434(13) Uani 1 1 d . . . . .
As2 As 0.93005(13) 0.85869(6) -0.17998(6) 0.0470(5) Uani 1 1 d . . . . .
K3 K 0.9171(4) 0.8076(2) -0.36211(17) 0.088(2) Uani 1 1 d . . . . .
K4 K 0.9674(6) 0.9120(2) -0.2553(2) 0.113(2) Uani 1 1 d . U . . .
N5 N 0.7772(8) 0.9473(4) -0.1532(4) 0.0408(14) Uani 1 1 d . . . . .
Si4 Si 0.6975(3) 0.94208(15) -0.18683(15) 0.0445(9) Uani 1 1 d . . . . .
C34 C 0.7050(11) 0.9655(6) -0.2397(6) 0.0488(16) Uani 1 1 d . . . . .
H34 H 0.6546 0.9633 -0.2566 0.059 Uiso 1 1 calc R . . . .
C35 C 0.7246(12) 1.0086(6) -0.2348(6) 0.056(3) Uani 1 1 d . . . . .
H35A H 0.7741 1.0114 -0.2184 0.083 Uiso 1 1 calc GR . . . .
H35B H 0.6862 1.0219 -0.2211 0.083 Uiso 1 1 calc GR . . . .
H35C H 0.7262 1.0202 -0.2619 0.083 Uiso 1 1 calc GR . . . .
C36 C 0.7637(12) 0.9435(6) -0.2622(6) 0.055(3) Uani 1 1 d . . . . .
H36A H 0.7401 0.9203 -0.2757 0.082 Uiso 1 1 calc GR . . . .
H36B H 0.8067 0.9357 -0.2424 0.082 Uiso 1 1 calc GR . . . .
H36C H 0.7813 0.9608 -0.2829 0.082 Uiso 1 1 calc GR . . . .
C37 C 0.6792(11) 0.8880(6) -0.1986(5) 0.0465(16) Uani 1 1 d . . . . .
H37 H 0.7201 0.8791 -0.2147 0.056 Uiso 1 1 calc R . . . .
C38 C 0.6829(11) 0.8612(6) -0.1612(6) 0.048(3) Uani 1 1 d . . . . .
H38A H 0.6425 0.8682 -0.1450 0.072 Uiso 1 1 calc GR . . . .
H38B H 0.7319 0.8643 -0.1444 0.072 Uiso 1 1 calc GR . . . .
H38C H 0.6767 0.8340 -0.1703 0.072 Uiso 1 1 calc GR . . . .
C39 C 0.6048(11) 0.8817(6) -0.2261(6) 0.051(3) Uani 1 1 d . . . . .
H39A H 0.6042 0.8975 -0.2510 0.076 Uiso 1 1 calc GR . . . .
H39B H 0.5628 0.8896 -0.2114 0.076 Uiso 1 1 calc GR . . . .
H39C H 0.5995 0.8541 -0.2335 0.076 Uiso 1 1 calc GR . . . .
C40 C 0.6134(11) 0.9663(6) -0.1651(6) 0.0481(16) Uani 1 1 d . . . . .
H40 H 0.6318 0.9915 -0.1520 0.058 Uiso 1 1 calc R . . . .
C41 C 0.5801(11) 0.9423(6) -0.1327(6) 0.052(3) Uani 1 1 d . . . . .
H41A H 0.5429 0.9238 -0.1462 0.078 Uiso 1 1 calc GR . . . .
H41B H 0.5553 0.9598 -0.1149 0.078 Uiso 1 1 calc GR . . . .
H41C H 0.6205 0.9278 -0.1162 0.078 Uiso 1 1 calc GR . . . .
C42 C 0.5447(11) 0.9759(6) -0.1972(6) 0.054(3) Uani 1 1 d . . . . .
H42A H 0.5278 0.9520 -0.2122 0.081 Uiso 1 1 calc GR . . . .
H42B H 0.5593 0.9954 -0.2165 0.081 Uiso 1 1 calc GR . . . .
H42C H 0.5035 0.9862 -0.1833 0.081 Uiso 1 1 calc GR . . . .
C43 C 0.7892(10) 0.9872(5) -0.1344(5) 0.0401(16) Uani 1 1 d . . . . .
H43A H 0.7541 1.0062 -0.1494 0.048 Uiso 1 1 calc R . . . .
H43B H 0.8416 0.9961 -0.1359 0.048 Uiso 1 1 calc R . . . .
C44 C 0.7747(10) 0.9847(5) -0.0896(5) 0.0387(15) Uani 1 1 d . . . . .
H44A H 0.7792 1.0110 -0.0770 0.046 Uiso 1 1 calc R . . . .
H44B H 0.7227 0.9751 -0.0883 0.046 Uiso 1 1 calc R . . . .
N6 N 0.8307(8) 0.8741(4) -0.0724(4) 0.0350(13) Uani 1 1 d . . . . .
Si5 Si 0.8541(3) 0.83148(12) -0.04589(13) 0.0359(8) Uani 1 1 d . . . . .
C45 C 0.7875(10) 0.7891(5) -0.0642(5) 0.0419(15) Uani 1 1 d . . . . .
H45 H 0.7978 0.7672 -0.0442 0.050 Uiso 1 1 calc R . . . .
C46 C 0.7065(11) 0.8009(5) -0.0645(6) 0.047(3) Uani 1 1 d . . . . .
H46A H 0.6929 0.8201 -0.0863 0.070 Uiso 1 1 calc GR . . . .
H46B H 0.6996 0.8125 -0.0380 0.070 Uiso 1 1 calc GR . . . .
H46C H 0.6741 0.7779 -0.0693 0.070 Uiso 1 1 calc GR . . . .
C47 C 0.8010(12) 0.7741(5) -0.1059(6) 0.049(3) Uani 1 1 d . . . . .
H47A H 0.8471 0.7583 -0.1031 0.073 Uiso 1 1 calc GR . . . .
H47B H 0.8067 0.7963 -0.1241 0.073 Uiso 1 1 calc GR . . . .
H47C H 0.7580 0.7581 -0.1174 0.073 Uiso 1 1 calc GR . . . .
C48 C 0.9513(10) 0.8151(5) -0.0548(5) 0.0389(15) Uani 1 1 d . . . . .
H48 H 0.9474 0.8078 -0.0845 0.047 Uiso 1 1 calc R . . . .
C49 C 1.0133(10) 0.8460(5) -0.0481(5) 0.042(3) Uani 1 1 d . . . . .
H49A H 0.9964 0.8699 -0.0629 0.062 Uiso 1 1 calc GR . . . .
H49B H 1.0591 0.8362 -0.0583 0.062 Uiso 1 1 calc GR . . . .
H49C H 1.0243 0.8517 -0.0187 0.062 Uiso 1 1 calc GR . . . .
C50 C 0.9780(11) 0.7776(5) -0.0306(6) 0.045(3) Uani 1 1 d . . . . .
H50A H 1.0234 0.7674 -0.0408 0.068 Uiso 1 1 calc GR . . . .
H50B H 0.9379 0.7579 -0.0342 0.068 Uiso 1 1 calc GR . . . .
H50C H 0.9896 0.7840 -0.0014 0.068 Uiso 1 1 calc GR . . . .
C51 C 0.8452(10) 0.8382(5) 0.0114(5) 0.0391(15) Uani 1 1 d . . . . .
H51 H 0.7987 0.8544 0.0121 0.047 Uiso 1 1 calc R . . . .
C52 C 0.9079(10) 0.8613(5) 0.0354(5) 0.042(3) Uani 1 1 d . . . . .
H52A H 0.9180 0.8848 0.0200 0.063 Uiso 1 1 calc GR . . . .
H52B H 0.9537 0.8452 0.0398 0.063 Uiso 1 1 calc GR . . . .
H52C H 0.8928 0.8688 0.0620 0.063 Uiso 1 1 calc GR . . . .
C53 C 0.8314(11) 0.8013(5) 0.0349(5) 0.046(3) Uani 1 1 d . . . . .
H53A H 0.8739 0.7834 0.0342 0.069 Uiso 1 1 calc GR . . . .
H53B H 0.7848 0.7888 0.0223 0.069 Uiso 1 1 calc GR . . . .
H53C H 0.8264 0.8080 0.0634 0.069 Uiso 1 1 calc GR . . . .
C54 C 0.7658(9) 0.8958(5) -0.0586(5) 0.0360(15) Uani 1 1 d . . . . .
H54A H 0.7418 0.8796 -0.0389 0.043 Uiso 1 1 calc R . . . .
H54B H 0.7276 0.9014 -0.0824 0.043 Uiso 1 1 calc R . . . .
C55 C 0.7936(9) 0.9338(5) -0.0383(5) 0.0363(15) Uani 1 1 d . . . . .
H55A H 0.7506 0.9480 -0.0290 0.044 Uiso 1 1 calc R . . . .
H55B H 0.8305 0.9281 -0.0139 0.044 Uiso 1 1 calc R . . . .
N7 N 0.9758(7) 0.9460(3) -0.0920(4) 0.0307(13) Uani 1 1 d . . . . .
Si6 Si 1.0540(2) 0.96809(11) -0.10761(12) 0.0296(7) Uani 1 1 d . . . . .
C56 C 1.1468(9) 0.9426(4) -0.0903(5) 0.0356(15) Uani 1 1 d . . . . .
H56 H 1.1881 0.9604 -0.0967 0.043 Uiso 1 1 calc R . . . .
C57 C 1.1584(10) 0.9354(5) -0.0439(5) 0.043(3) Uani 1 1 d . . . . .
H57A H 1.1199 0.9172 -0.0367 0.064 Uiso 1 1 calc GR . . . .
H57B H 1.1540 0.9602 -0.0295 0.064 Uiso 1 1 calc GR . . . .
H57C H 1.2087 0.9243 -0.0359 0.064 Uiso 1 1 calc GR . . . .
C58 C 1.1551(11) 0.9039(5) -0.1136(6) 0.042(3) Uani 1 1 d . . . . .
H58A H 1.1681 0.9097 -0.1410 0.063 Uiso 1 1 calc GR . . . .
H58B H 1.1072 0.8895 -0.1160 0.063 Uiso 1 1 calc GR . . . .
H58C H 1.1951 0.8881 -0.0985 0.063 Uiso 1 1 calc GR . . . .
C59 C 1.0425(9) 0.9682(4) -0.1651(5) 0.0333(15) Uani 1 1 d . . . . .
H59 H 1.0458 0.9403 -0.1737 0.040 Uiso 1 1 calc R . . . .
C60 C 1.1086(10) 0.9894(5) -0.1810(5) 0.040(2) Uani 1 1 d . . . . .
H60A H 1.1556 0.9831 -0.1635 0.060 Uiso 1 1 calc GR . . . .
H60B H 1.1000 1.0177 -0.1805 0.060 Uiso 1 1 calc GR . . . .
H60C H 1.1125 0.9810 -0.2092 0.060 Uiso 1 1 calc GR . . . .
C61 C 0.9680(10) 0.9840(5) -0.1873(5) 0.037(2) Uani 1 1 d . . . . .
H61A H 0.9622 1.0115 -0.1800 0.056 Uiso 1 1 calc GR . . . .
H61B H 0.9258 0.9688 -0.1791 0.056 Uiso 1 1 calc GR . . . .
H61C H 0.9683 0.9818 -0.2170 0.056 Uiso 1 1 calc GR . . . .
C62 C 1.0654(9) 1.0203(4) -0.0856(5) 0.0329(15) Uani 1 1 d . . . . .
H62 H 1.0529 1.0183 -0.0569 0.040 Uiso 1 1 calc R . . . .
C63 C 1.1470(10) 1.0367(5) -0.0817(5) 0.039(2) Uani 1 1 d . . . . .
H63A H 1.1626 1.0396 -0.1090 0.059 Uiso 1 1 calc GR . . . .
H63B H 1.1814 1.0186 -0.0654 0.059 Uiso 1 1 calc GR . . . .
H63C H 1.1487 1.0622 -0.0681 0.059 Uiso 1 1 calc GR . . . .
C64 C 1.0110(10) 1.0502(4) -0.1064(5) 0.039(3) Uani 1 1 d . . . . .
H64A H 0.9591 1.0417 -0.1047 0.058 Uiso 1 1 calc GR . . . .
H64B H 1.0189 1.0527 -0.1352 0.058 Uiso 1 1 calc GR . . . .
H64C H 1.0199 1.0755 -0.0927 0.058 Uiso 1 1 calc GR . . . .
C65 C 0.9648(9) 0.9525(4) -0.0478(5) 0.0323(15) Uani 1 1 d . . . . .
H65A H 0.9561 0.9273 -0.0345 0.039 Uiso 1 1 calc R . . . .
H65B H 1.0105 0.9647 -0.0328 0.039 Uiso 1 1 calc R . . . .
C66 C 0.8978(9) 0.9789(5) -0.0464(5) 0.0342(15) Uani 1 1 d . . . . .
H66A H 0.8916 0.9852 -0.0176 0.041 Uiso 1 1 calc R . . . .
H66B H 0.9052 1.0036 -0.0610 0.041 Uiso 1 1 calc R . . . .
N8 N 0.8290(8) 0.9582(4) -0.0666(4) 0.0362(13) Uani 1 1 d . . . . .
U3 U 1.22251(4) 0.69096(2) -0.17485(2) 0.04034(16) Uani 1 1 d . . . . .
As3 As 1.11941(12) 0.74451(6) -0.20967(6) 0.0450(4) Uani 1 1 d . . . . .
K5 K 1.1311(7) 0.8513(3) -0.2100(3) 0.152(3) Uani 1 1 d . . . . .
K6 K 1.0341(5) 0.7838(3) -0.1374(2) 0.072(2) Uani 0.661(12) 1 d . . P A 1
K6A K 1.0681(11) 0.8098(6) -0.1420(5) 0.074(2) Uani 0.339(12) 1 d . . P A 2
N9 N 1.3000(10) 0.7191(5) -0.1216(5) 0.0554(16) Uani 1 1 d . . . . .
Si7 Si 1.3355(4) 0.76485(17) -0.11196(16) 0.0551(11) Uani 1 1 d . . . . .
C67 C 1.3133(13) 0.7934(6) -0.1607(6) 0.0574(18) Uani 1 1 d . . . . .
H67 H 1.2573 0.7918 -0.1678 0.069 Uiso 1 1 calc R . . . .
C68 C 1.3465(13) 0.7774(7) -0.1984(6) 0.060(3) Uani 1 1 d . . . . .
H68A H 1.3354 0.7494 -0.2013 0.091 Uiso 1 1 calc GR . . . .
H68B H 1.4013 0.7813 -0.1948 0.091 Uiso 1 1 calc GR . . . .
H68C H 1.3239 0.7912 -0.2230 0.091 Uiso 1 1 calc GR . . . .
C69 C 1.3320(14) 0.8380(7) -0.1568(7) 0.063(3) Uani 1 1 d . . . . .
H69A H 1.3818 0.8415 -0.1410 0.095 Uiso 1 1 calc GR . . . .
H69B H 1.2937 0.8511 -0.1428 0.095 Uiso 1 1 calc GR . . . .
H69C H 1.3320 0.8493 -0.1842 0.095 Uiso 1 1 calc GR . . . .
C70 C 1.2885(13) 0.7924(7) -0.0704(6) 0.0583(18) Uani 1 1 d . . . . .
H70 H 1.3149 0.8180 -0.0653 0.070 Uiso 1 1 calc R . . . .
C71 C 1.2957(14) 0.7702(7) -0.0305(6) 0.064(3) Uani 1 1 d . . . . .
H71A H 1.3341 0.7826 -0.0108 0.096 Uiso 1 1 calc GR . . . .
H71B H 1.3105 0.7431 -0.0352 0.096 Uiso 1 1 calc GR . . . .
H71C H 1.2470 0.7704 -0.0196 0.096 Uiso 1 1 calc GR . . . .
C72 C 1.2057(13) 0.8006(7) -0.0858(6) 0.062(3) Uani 1 1 d . . . . .
H72A H 1.1760 0.7767 -0.0841 0.093 Uiso 1 1 calc GR . . . .
H72B H 1.2011 0.8095 -0.1144 0.093 Uiso 1 1 calc GR . . . .
H72C H 1.1867 0.8210 -0.0688 0.093 Uiso 1 1 calc GR . . . .
C73 C 1.4390(13) 0.7634(7) -0.0911(6) 0.0588(18) Uani 1 1 d . . . . .
H73 H 1.4437 0.7415 -0.0708 0.071 Uiso 1 1 calc R . . . .
C74 C 1.4930(13) 0.7519(7) -0.1233(6) 0.061(3) Uani 1 1 d . . . . .
H74A H 1.4960 0.7736 -0.1425 0.092 Uiso 1 1 calc GR . . . .
H74B H 1.4732 0.7287 -0.1384 0.092 Uiso 1 1 calc GR . . . .
H74C H 1.5434 0.7463 -0.1091 0.092 Uiso 1 1 calc GR . . . .
C75 C 1.4651(15) 0.7980(7) -0.0673(7) 0.067(3) Uani 1 1 d . . . . .
H75A H 1.4324 0.8026 -0.0460 0.100 Uiso 1 1 calc GR . . . .
H75B H 1.4633 0.8208 -0.0855 0.100 Uiso 1 1 calc GR . . . .
H75C H 1.5171 0.7939 -0.0545 0.100 Uiso 1 1 calc GR . . . .
C76 C 1.3192(13) 0.6893(6) -0.0886(6) 0.0564(17) Uani 1 1 d . . . . .
H76A H 1.2725 0.6769 -0.0814 0.068 Uiso 1 1 calc R . . . .
H76B H 1.3455 0.7020 -0.0637 0.068 Uiso 1 1 calc R . . . .
C77 C 1.3704(13) 0.6583(6) -0.1044(6) 0.0576(18) Uani 1 1 d . . . . .
H77A H 1.4159 0.6709 -0.1130 0.069 Uiso 1 1 calc R . . . .
H77B H 1.3868 0.6392 -0.0825 0.069 Uiso 1 1 calc R . . . .
N10 N 1.1642(12) 0.6363(6) -0.1512(6) 0.0685(17) Uani 1 1 d . . . . .
Si8 Si 1.0833(4) 0.6257(2) -0.1289(2) 0.0742(14) Uani 1 1 d . . . . .
C78 C 1.0437(16) 0.6729(8) -0.1096(8) 0.077(2) Uani 1 1 d . . . . .
H78 H 1.0211 0.6636 -0.0850 0.093 Uiso 1 1 calc R . . . .
C79 C 1.1009(16) 0.7002(8) -0.0913(8) 0.078(3) Uani 1 1 d . . . . .
H79A H 1.1395 0.7037 -0.1098 0.118 Uiso 1 1 calc GR . . . .
H79B H 1.1246 0.6899 -0.0650 0.118 Uiso 1 1 calc GR . . . .
H79C H 1.0773 0.7254 -0.0869 0.118 Uiso 1 1 calc GR . . . .
C80 C 0.9770(17) 0.6922(8) -0.1342(9) 0.083(3) Uani 1 1 d . . . . .
H80A H 0.9323 0.6756 -0.1341 0.124 Uiso 1 1 calc GR . . . .
H80B H 0.9876 0.6959 -0.1625 0.124 Uiso 1 1 calc GR . . . .
H80C H 0.9677 0.7176 -0.1221 0.124 Uiso 1 1 calc GR . . . .
C81 C 1.0063(16) 0.6039(8) -0.1686(8) 0.079(2) Uani 1 1 d . . . . .
H81 H 0.9842 0.6259 -0.1863 0.094 Uiso 1 1 calc R . . . .
C82 C 1.0331(17) 0.5746(8) -0.1958(9) 0.085(3) Uani 1 1 d . . . . .
H82A H 1.0686 0.5569 -0.1797 0.128 Uiso 1 1 calc GR . . . .
H82B H 1.0585 0.5876 -0.2168 0.128 Uiso 1 1 calc GR . . . .
H82C H 0.9900 0.5595 -0.2090 0.128 Uiso 1 1 calc GR . . . .
C83 C 0.9432(17) 0.5877(8) -0.1452(9) 0.085(3) Uani 1 1 d . . . . .
H83A H 0.9230 0.6088 -0.1297 0.127 Uiso 1 1 calc GR . . . .
H83B H 0.9639 0.5671 -0.1263 0.127 Uiso 1 1 calc GR . . . .
H83C H 0.9026 0.5769 -0.1648 0.127 Uiso 1 1 calc GR . . . .
C84 C 1.1001(17) 0.5950(8) -0.0815(8) 0.079(2) Uani 1 1 d . . . . .
H84 H 1.0485 0.5930 -0.0729 0.094 Uiso 1 1 calc R . . . .
C85 C 1.1401(17) 0.6102(8) -0.0486(9) 0.084(3) Uani 1 1 d . . . . .
H85A H 1.1077 0.6272 -0.0344 0.126 Uiso 1 1 calc GR . . . .
H85B H 1.1820 0.6255 -0.0570 0.126 Uiso 1 1 calc DGR . . . .
H85C H 1.1602 0.5891 -0.0302 0.126 Uiso 1 1 calc GR . . . .
C86 C 1.1217(17) 0.5533(8) -0.0853(9) 0.086(3) Uani 1 1 d . . . . .
H86A H 1.1355 0.5486 -0.1128 0.128 Uiso 1 1 calc GR . . . .
H86B H 1.0789 0.5366 -0.0808 0.128 Uiso 1 1 calc DGR . . . .
H86C H 1.1648 0.5473 -0.0647 0.128 Uiso 1 1 calc GR . . . .
C87 C 1.2104(14) 0.6019(7) -0.1570(7) 0.0651(18) Uani 1 1 d . . . . .
H87A H 1.2207 0.6006 -0.1858 0.078 Uiso 1 1 calc R . . . .
H87B H 1.1828 0.5779 -0.1509 0.078 Uiso 1 1 calc R . . . .
C88 C 1.2830(13) 0.6043(7) -0.1291(7) 0.0617(18) Uani 1 1 d . . . . .
H88A H 1.2723 0.6063 -0.1003 0.074 Uiso 1 1 calc R . . . .
H88B H 1.3126 0.5802 -0.1317 0.074 Uiso 1 1 calc R . . . .
N11 N 1.2997(11) 0.6704(5) -0.2221(5) 0.0570(16) Uani 1 1 d . . . . .
Si9 Si 1.2853(4) 0.65467(18) -0.27223(18) 0.0592(11) Uani 1 1 d . . . . .
C89 C 1.1834(14) 0.6621(7) -0.2910(7) 0.0631(18) Uani 1 1 d . . . . .
H89 H 1.1726 0.6881 -0.2794 0.076 Uiso 1 1 calc R . . . .
C90 C 1.1335(14) 0.6349(7) -0.2702(7) 0.065(3) Uani 1 1 d . . . . .
H90A H 1.1440 0.6382 -0.2404 0.097 Uiso 1 1 calc GR . . . .
H90B H 1.1437 0.6078 -0.2775 0.097 Uiso 1 1 calc GR . . . .
H90C H 1.0804 0.6411 -0.2793 0.097 Uiso 1 1 calc GR . . . .
C91 C 1.1614(15) 0.6677(8) -0.3353(7) 0.070(3) Uani 1 1 d . . . . .
H91A H 1.1720 0.6438 -0.3500 0.106 Uiso 1 1 calc GR . . . .
H91B H 1.1903 0.6895 -0.3449 0.106 Uiso 1 1 calc DGR . . . .
H91C H 1.1073 0.6737 -0.3405 0.106 Uiso 1 1 calc GR . . . .
C92 C 1.3503(14) 0.6813(7) -0.3025(7) 0.0620(18) Uani 1 1 d . . . . .
H92 H 1.4016 0.6772 -0.2870 0.074 Uiso 1 1 calc R . . . .
C93 C 1.3365(14) 0.7257(7) -0.2999(7) 0.063(3) Uani 1 1 d . . . . .
H93A H 1.3428 0.7338 -0.2710 0.094 Uiso 1 1 calc GR . . . .
H93B H 1.2851 0.7318 -0.3124 0.094 Uiso 1 1 calc GR . . . .
H93C H 1.3729 0.7397 -0.3145 0.094 Uiso 1 1 calc GR . . . .
C94 C 1.3567(14) 0.6661(7) -0.3453(7) 0.066(3) Uani 1 1 d . . . . .
H94A H 1.3076 0.6683 -0.3623 0.099 Uiso 1 1 calc GR . . . .
H94B H 1.3725 0.6387 -0.3437 0.099 Uiso 1 1 calc GR . . . .
H94C H 1.3943 0.6816 -0.3576 0.099 Uiso 1 1 calc GR . . . .
C95 C 1.3077(14) 0.5981(7) -0.2760(7) 0.0622(18) Uani 1 1 d . . . . .
H95 H 1.2857 0.5858 -0.2526 0.075 Uiso 1 1 calc R . . . .
C96 C 1.2655(14) 0.5780(7) -0.3157(7) 0.066(3) Uani 1 1 d . . . . .
H96A H 1.2677 0.5496 -0.3125 0.099 Uiso 1 1 calc GR . . . .
H96B H 1.2900 0.5856 -0.3396 0.099 Uiso 1 1 calc GR . . . .
H96C H 1.2126 0.5865 -0.3197 0.099 Uiso 1 1 calc GR . . . .
C97 C 1.3902(14) 0.5890(7) -0.2686(7) 0.066(3) Uani 1 1 d . . . . .
H97A H 1.4154 0.6078 -0.2489 0.099 Uiso 1 1 calc GR . . . .
H97B H 1.4118 0.5908 -0.2945 0.099 Uiso 1 1 calc GR . . . .
H97C H 1.3974 0.5625 -0.2575 0.099 Uiso 1 1 calc GR . . . .
C98 C 1.3752(13) 0.6636(6) -0.1995(6) 0.0572(17) Uani 1 1 d . . . . .
H98A H 1.3922 0.6875 -0.1841 0.069 Uiso 1 1 calc R . . . .
H98B H 1.4113 0.6583 -0.2193 0.069 Uiso 1 1 calc R . . . .
C99 C 1.3763(13) 0.6296(6) -0.1697(6) 0.0580(17) Uani 1 1 d . . . . .
H99A H 1.3581 0.6056 -0.1846 0.070 Uiso 1 1 calc R . . . .
H99B H 1.4286 0.6249 -0.1566 0.070 Uiso 1 1 calc R . . . .
N12 N 1.3282(11) 0.6387(5) -0.1390(5) 0.0583(16) Uani 1 1 d . . . . .
U4 U 0.74064(4) 0.70126(2) -0.33623(2) 0.04540(18) Uani 1 1 d . . . . .
As4 As 0.84773(13) 0.74900(6) -0.29570(6) 0.0484(5) Uani 1 1 d . . . . .
K7 K 0.7919(4) 0.8039(2) -0.2225(3) 0.108(2) Uani 1 1 d . . . . .
K8 K 0.9754(4) 0.69073(15) -0.2530(2) 0.0908(19) Uani 1 1 d . . . . .
N13 N 0.7969(12) 0.6477(6) -0.3617(6) 0.0699(17) Uani 1 1 d . . . . .
Si10 Si 0.8774(4) 0.6391(2) -0.3861(2) 0.0710(13) Uani 1 1 d . . . . .
C100 C 0.9217(15) 0.6865(7) -0.3982(8) 0.074(2) Uani 1 1 d . . . . .
H100 H 0.9382 0.6788 -0.4250 0.089 Uiso 1 1 calc R . . . .
C101 C 0.8653(15) 0.7188(7) -0.4144(8) 0.075(3) Uani 1 1 d . . . . .
H10C H 0.8288 0.7229 -0.3949 0.112 Uiso 1 1 calc GR . . . .
H10D H 0.8385 0.7109 -0.4410 0.112 Uiso 1 1 calc GR . . . .
H10E H 0.8928 0.7432 -0.4176 0.112 Uiso 1 1 calc GR . . . .
C102 C 0.9950(17) 0.7018(8) -0.3784(9) 0.084(3) Uani 1 1 d . . . . .
H10F H 1.0353 0.6835 -0.3828 0.126 Uiso 1 1 calc DGR . . . .
H10G H 0.9930 0.7050 -0.3489 0.126 Uiso 1 1 calc GR . . . .
H10H H 1.0051 0.7272 -0.3904 0.126 Uiso 1 1 calc GR . . . .
C103 C 0.9512(15) 0.6140(8) -0.3512(8) 0.075(2) Uani 1 1 d . . . . .
H103 H 0.9756 0.6353 -0.3334 0.090 Uiso 1 1 calc R . . . .
C104 C 0.9228(17) 0.5852(8) -0.3210(9) 0.082(3) Uani 1 1 d . . . . .
H10I H 0.8946 0.5641 -0.3362 0.123 Uiso 1 1 calc GR . . . .
H10J H 0.8897 0.5988 -0.3041 0.123 Uiso 1 1 calc GR . . . .
H10K H 0.9660 0.5741 -0.3033 0.123 Uiso 1 1 calc GR . . . .
C105 C 1.0170(16) 0.5948(8) -0.3701(9) 0.081(3) Uani 1 1 d . . . . .
H10L H 1.0410 0.6142 -0.3861 0.122 Uiso 1 1 calc GR . . . .
H10M H 0.9976 0.5732 -0.3880 0.122 Uiso 1 1 calc GR . . . .
H10N H 1.0542 0.5847 -0.3481 0.122 Uiso 1 1 calc GR . . . .
C106 C 0.8659(16) 0.6123(7) -0.4373(8) 0.074(2) Uani 1 1 d . . . . .
H106 H 0.9185 0.6099 -0.4443 0.089 Uiso 1 1 calc R . . . .
C107 C 0.8227(15) 0.6314(8) -0.4745(8) 0.077(3) Uani 1 1 d . . . . .
H10O H 0.8111 0.6585 -0.4680 0.116 Uiso 1 1 calc GR . . . .
H10P H 0.7755 0.6171 -0.4824 0.116 Uiso 1 1 calc GR . . . .
H10Q H 0.8533 0.6309 -0.4972 0.116 Uiso 1 1 calc GR . . . .
C108 C 0.8374(16) 0.5691(8) -0.4356(8) 0.080(3) Uani 1 1 d . . . . .
H10R H 0.7891 0.5686 -0.4244 0.120 Uiso 1 1 calc GR . . . .
H10S H 0.8746 0.5536 -0.4180 0.120 Uiso 1 1 calc GR . . . .
H10T H 0.8306 0.5581 -0.4633 0.120 Uiso 1 1 calc GR . . . .
C109 C 0.7460(14) 0.6138(7) -0.3595(8) 0.0713(19) Uani 1 1 d . . . . .
H10U H 0.7317 0.6117 -0.3315 0.086 Uiso 1 1 calc R . . . .
H10V H 0.7727 0.5895 -0.3655 0.086 Uiso 1 1 calc R . . . .
C110 C 0.6745(14) 0.6186(8) -0.3907(8) 0.0724(19) Uani 1 1 d . . . . .
H11C H 0.6884 0.6230 -0.4186 0.087 Uiso 1 1 calc R . . . .
H11D H 0.6427 0.5949 -0.3912 0.087 Uiso 1 1 calc R . . . .
N14 N 0.6571(13) 0.6800(6) -0.2926(7) 0.0772(18) Uani 1 1 d . . . . .
Si11 Si 0.6604(5) 0.6709(2) -0.2421(3) 0.0820(15) Uani 1 1 d . . . . .
C111 C 0.7605(17) 0.6619(9) -0.2210(9) 0.085(2) Uani 1 1 d . . . . .
H111 H 0.7836 0.6884 -0.2227 0.102 Uiso 1 1 calc R . . . .
C112 C 0.8110(18) 0.6372(9) -0.2419(9) 0.088(3) Uani 1 1 d . . . . .
H11E H 0.8051 0.6436 -0.2711 0.132 Uiso 1 1 calc GR . . . .
H11F H 0.7981 0.6096 -0.2384 0.132 Uiso 1 1 calc GR . . . .
H11G H 0.8634 0.6417 -0.2300 0.132 Uiso 1 1 calc GR . . . .
C113 C 0.7720(18) 0.6541(9) -0.1765(9) 0.091(4) Uani 1 1 d . . . . .
H11H H 0.7808 0.6261 -0.1717 0.136 Uiso 1 1 calc GR . . . .
H11I H 0.7269 0.6621 -0.1644 0.136 Uiso 1 1 calc GR . . . .
H11J H 0.8157 0.6689 -0.1637 0.136 Uiso 1 1 calc GR . . . .
C114 C 0.5949(18) 0.6263(8) -0.2344(9) 0.086(2) Uani 1 1 d . . . . .
H114 H 0.5454 0.6304 -0.2518 0.103 Uiso 1 1 calc R . . . .
C115 C 0.6232(19) 0.5902(9) -0.2442(10) 0.090(3) Uani 1 1 d . . . . .
H11K H 0.6733 0.5864 -0.2288 0.135 Uiso 1 1 calc GR . . . .
H11L H 0.6271 0.5893 -0.2737 0.135 Uiso 1 1 calc GR . . . .
H11M H 0.5891 0.5695 -0.2372 0.135 Uiso 1 1 calc GR . . . .
C116 C 0.5807(18) 0.6237(9) -0.1894(9) 0.091(3) Uani 1 1 d . . . . .
H11N H 0.6148 0.6043 -0.1751 0.137 Uiso 1 1 calc GR . . . .
H11O H 0.5282 0.6158 -0.1881 0.137 Uiso 1 1 calc GR . . . .
H11P H 0.5899 0.6492 -0.1763 0.137 Uiso 1 1 calc GR . . . .
C117 C 0.6174(16) 0.7106(8) -0.2126(9) 0.085(2) Uani 1 1 d D . . . .
H117 H 0.6102 0.6992 -0.1854 0.102 Uiso 1 1 calc R . . . .
C118 C 0.6698(16) 0.7444(8) -0.2043(9) 0.089(4) Uani 1 1 d D . . . .
H11Q H 0.6917 0.7510 -0.2293 0.134 Uiso 1 1 calc GR . . . .
H11R H 0.7103 0.7374 -0.1825 0.134 Uiso 1 1 calc GR . . . .
H11S H 0.6419 0.7669 -0.1956 0.134 Uiso 1 1 calc GR . . . .
C119 C 0.5366(17) 0.7272(9) -0.2323(9) 0.086(3) Uani 1 1 d . . . . .
H11T H 0.5253 0.7512 -0.2180 0.130 Uiso 1 1 calc GR . . . .
H11U H 0.4975 0.7076 -0.2295 0.130 Uiso 1 1 calc GR . . . .
H11V H 0.5379 0.7329 -0.2614 0.130 Uiso 1 1 calc GR . . . .
C120 C 0.5808(15) 0.6742(8) -0.3165(8) 0.0759(19) Uani 1 1 d . . . . .
H12A H 0.5435 0.6680 -0.2976 0.091 Uiso 1 1 calc R . . . .
H12B H 0.5645 0.6985 -0.3314 0.091 Uiso 1 1 calc R . . . .
C121 C 0.5843(15) 0.6418(8) -0.3460(8) 0.0750(19) Uani 1 1 d . . . . .
H12C H 0.5329 0.6357 -0.3594 0.090 Uiso 1 1 calc R . . . .
H12D H 0.6049 0.6181 -0.3312 0.090 Uiso 1 1 calc R . . . .
N15 N 0.6663(12) 0.7339(7) -0.3890(6) 0.0693(17) Uani 1 1 d . . . . .
Si12 Si 0.6295(4) 0.7800(2) -0.39382(18) 0.0696(13) Uani 1 1 d . . . . .
C122 C 0.6555(15) 0.8060(8) -0.3424(7) 0.0708(19) Uani 1 1 d . . . . .
H122 H 0.7094 0.7984 -0.3340 0.085 Uiso 1 1 calc R . . . .
C123 C 0.6150(15) 0.7903(8) -0.3085(7) 0.072(3) Uani 1 1 d . . . . .
H12E H 0.6179 0.7617 -0.3081 0.108 Uiso 1 1 calc GR . . . .
H12F H 0.5619 0.7984 -0.3130 0.108 Uiso 1 1 calc GR . . . .
H12G H 0.6386 0.8006 -0.2821 0.108 Uiso 1 1 calc GR . . . .
C124 C 0.6569(16) 0.8501(8) -0.3418(7) 0.076(3) Uani 1 1 d . . . . .
H12H H 0.6192 0.8601 -0.3635 0.113 Uiso 1 1 calc GR . . . .
H12I H 0.7072 0.8593 -0.3463 0.113 Uiso 1 1 calc GR . . . .
H12J H 0.6453 0.8594 -0.3151 0.113 Uiso 1 1 calc GR . . . .
C125 C 0.6770(15) 0.8091(9) -0.4327(7) 0.0721(19) Uani 1 1 d . . . . .
H125 H 0.6587 0.8366 -0.4305 0.087 Uiso 1 1 calc R . . . .
C126 C 0.7606(15) 0.8113(8) -0.4232(7) 0.074(3) Uani 1 1 d . . . . .
H12K H 0.7822 0.7851 -0.4253 0.111 Uiso 1 1 calc GR . . . .
H12L H 0.7740 0.8214 -0.3954 0.111 Uiso 1 1 calc GR . . . .
H12M H 0.7807 0.8288 -0.4428 0.111 Uiso 1 1 calc GR . . . .
C127 C 0.6552(16) 0.7976(9) -0.4780(7) 0.079(3) Uani 1 1 d . . . . .
H12N H 0.6007 0.7927 -0.4831 0.119 Uiso 1 1 calc GR . . . .
H12O H 0.6825 0.7738 -0.4839 0.119 Uiso 1 1 calc GR . . . .
H12P H 0.6685 0.8188 -0.4957 0.119 Uiso 1 1 calc GR . . . .
C128 C 0.5213(15) 0.7804(8) -0.4139(7) 0.0729(19) Uani 1 1 d . . . . .
H128 H 0.5120 0.7688 -0.4420 0.088 Uiso 1 1 calc R . . . .
C129 C 0.4731(15) 0.7590(9) -0.3843(7) 0.075(3) Uani 1 1 d . . . . .
H12Q H 0.4783 0.7726 -0.3579 0.113 Uiso 1 1 calc GR . . . .
H12R H 0.4909 0.7320 -0.3802 0.113 Uiso 1 1 calc GR . . . .
H12S H 0.4200 0.7589 -0.3962 0.113 Uiso 1 1 calc GR . . . .
C130 C 0.4956(15) 0.8270(8) -0.4151(8) 0.079(3) Uani 1 1 d . . . . .
H13D H 0.5207 0.8409 -0.4357 0.118 Uiso 1 1 calc GR . . . .
H13E H 0.5103 0.8388 -0.3881 0.118 Uiso 1 1 calc GR . . . .
H13F H 0.4408 0.8289 -0.4223 0.118 Uiso 1 1 calc GR . . . .
C131 C 0.6464(15) 0.7072(8) -0.4235(7) 0.0712(19) Uani 1 1 d . . . . .
H13G H 0.6930 0.6954 -0.4316 0.085 Uiso 1 1 calc R . . . .
H13H H 0.6214 0.7221 -0.4473 0.085 Uiso 1 1 calc R . . . .
C132 C 0.5943(15) 0.6753(8) -0.4126(7) 0.0725(19) Uani 1 1 d . . . . .
H13I H 0.5470 0.6868 -0.4052 0.087 Uiso 1 1 calc R . . . .
H13J H 0.5813 0.6578 -0.4365 0.087 Uiso 1 1 calc R . . . .
N16 N 0.6331(12) 0.6528(6) -0.3774(6) 0.0729(17) Uani 1 1 d . . . . .
C133 C 1.1507(11) 0.6537(6) -0.4468(7) 0.104(5) Uani 1 1 d . . . . .
H133 H 1.1631 0.6760 -0.4300 0.125 Uiso 1 1 calc R . . . .
C134 C 1.0954(13) 0.6562(7) -0.4799(6) 0.104(5) Uani 1 1 d . . . . .
H134 H 1.0708 0.6804 -0.4861 0.125 Uiso 1 1 calc R . . . .
C135 C 1.0750(16) 0.6242(4) -0.5041(8) 0.104(5) Uani 1 1 d . . . . .
H135 H 1.0388 0.6267 -0.5278 0.125 Uiso 1 1 calc R . . . .
C136 C 1.1076(12) 0.5885(6) -0.4938(7) 0.103(5) Uani 1 1 d . . . . .
H136 H 1.0914 0.5656 -0.5087 0.124 Uiso 1 1 calc R . . . .
C137 C 1.1644(13) 0.5869(6) -0.4613(6) 0.103(5) Uani 1 1 d . . . . .
H137 H 1.1884 0.5625 -0.4548 0.123 Uiso 1 1 calc R . . . .
C138 C 1.1880(15) 0.6190(4) -0.4379(8) 0.103(5) Uani 1 1 d . . . . .
H138 H 1.2287 0.6172 -0.4163 0.124 Uiso 1 1 calc R . . . .
C143 C 1.3588(14) 0.9396(7) -0.1252(7) 0.120(5) Uiso 1 1 d . . . . .
H143 H 1.3414 0.9222 -0.1469 0.144 Uiso 1 1 calc R . . . .
C142 C 1.3589(14) 0.9796(8) -0.1322(6) 0.121(5) Uiso 1 1 d G . . . .
H142 H 1.3415 0.9896 -0.1586 0.145 Uiso 1 1 calc R . . . .
C141 C 1.3844(15) 1.0050(6) -0.1004(8) 0.121(5) Uiso 1 1 d G . . . .
H141 H 1.3845 1.0324 -0.1052 0.145 Uiso 1 1 calc R . . . .
C140 C 1.4100(14) 0.9904(7) -0.0617(7) 0.121(5) Uiso 1 1 d G . . . .
H140 H 1.4274 1.0077 -0.0400 0.146 Uiso 1 1 calc R . . . .
C139 C 1.4099(14) 0.9503(8) -0.0547(6) 0.121(5) Uiso 1 1 d G . . . .
H139 H 1.4273 0.9403 -0.0283 0.145 Uiso 1 1 calc R . . . .
C144 C 1.3844(15) 0.9249(6) -0.0865(8) 0.120(5) Uiso 1 1 d G . . . .
H144 H 1.3843 0.8975 -0.0817 0.144 Uiso 1 1 calc R . . . .
C156 C 0.8958(17) 0.6626(8) -0.0263(10) 0.140(7) Uiso 1 1 d . . . . .
H156 H 0.9231 0.6858 -0.0185 0.169 Uiso 1 1 calc R . . . .
C155 C 0.9171(14) 0.6273(10) -0.0072(8) 0.140(7) Uiso 1 1 d G . . . .
H155 H 0.9589 0.6264 0.0137 0.168 Uiso 1 1 calc R . . . .
C154 C 0.8771(18) 0.5934(7) -0.0187(9) 0.140(7) Uiso 1 1 d G . . . .
H154 H 0.8916 0.5693 -0.0057 0.168 Uiso 1 1 calc R . . . .
C153 C 0.8158(17) 0.5947(8) -0.0493(9) 0.139(7) Uiso 1 1 d G . . . .
H153 H 0.7885 0.5715 -0.0572 0.167 Uiso 1 1 calc R . . . .
C152 C 0.7945(14) 0.6300(10) -0.0685(8) 0.140(7) Uiso 1 1 d G . . . .
H152 H 0.7527 0.6308 -0.0894 0.168 Uiso 1 1 calc R . . . .
C151 C 0.8345(18) 0.6639(7) -0.0569(9) 0.140(7) Uiso 1 1 d G . . . .
H151 H 0.8200 0.6880 -0.0700 0.169 Uiso 1 1 calc R . . . .

loop_
_atom_site_aniso_label
_atom_site_aniso_U_11
_atom_site_aniso_U_22
_atom_site_aniso_U_33
_atom_site_aniso_U_23
_atom_site_aniso_U_13
_atom_site_aniso_U_12
U1 0.0277(2) 0.0219(2) 0.0255(2) -0.00056(16) 0.00186(17) -0.00121(16)
As1 0.0459(11) 0.0389(10) 0.0535(11) 0.0073(8) 0.0022(9) -0.0043(8)
K1 0.070(3) 0.047(2) 0.048(2) -0.0029(16) -0.0083(19) 0.0114(18)
K2 0.100(6) 0.126(7) 0.095(6) 0.056(5) 0.042(5) 0.053(5)
K2A 0.102(6) 0.127(7) 0.099(6) 0.055(5) 0.037(5) 0.046(5)
N1 0.037(3) 0.025(2) 0.029(2) 0.002(2) 0.002(2) -0.001(2)
Si1 0.0386(17) 0.0243(15) 0.0294(15) 0.0026(12) 0.0019(13) 0.0015(13)
C1 0.040(3) 0.030(3) 0.036(3) 0.001(3) 0.002(3) 0.000(3)
C2 0.043(5) 0.038(5) 0.041(5) 0.000(4) -0.001(4) -0.001(5)
C3 0.045(5) 0.036(5) 0.044(5) 0.002(4) 0.001(5) -0.005(4)
C4 0.043(3) 0.029(3) 0.030(3) 0.001(2) 0.002(2) 0.003(3)
C5 0.048(5) 0.040(5) 0.033(5) 0.002(4) 0.002(4) 0.007(4)
C6 0.043(5) 0.034(5) 0.032(5) 0.002(4) 0.001(4) 0.004(4)
C7 0.040(3) 0.026(3) 0.032(3) 0.003(2) 0.000(3) 0.001(2)
C8 0.044(5) 0.029(5) 0.037(5) 0.003(4) -0.001(4) 0.004(4)
C9 0.043(5) 0.026(4) 0.037(5) 0.001(4) -0.002(4) 0.000(4)
C10 0.037(3) 0.029(3) 0.030(3) 0.000(3) 0.001(2) -0.002(3)
C11 0.038(3) 0.033(3) 0.031(3) -0.001(3) 0.002(3) -0.004(3)
N2 0.038(3) 0.045(3) 0.038(3) -0.008(2) -0.004(2) -0.007(2)
Si2 0.042(2) 0.054(2) 0.0416(19) -0.0098(17) -0.0056(16) -0.0047(17)
C12 0.048(3) 0.058(3) 0.044(3) -0.011(3) -0.006(3) -0.002(3)
C13 0.057(6) 0.062(5) 0.050(6) -0.011(5) -0.007(5) 0.001(5)
C14 0.053(6) 0.066(6) 0.048(5) -0.008(5) -0.004(5) -0.001(5)
C15 0.043(3) 0.056(3) 0.045(3) -0.008(3) -0.006(3) -0.001(3)
C16 0.042(6) 0.058(5) 0.048(5) -0.009(5) -0.006(5) 0.007(5)
C17 0.046(5) 0.061(6) 0.051(5) -0.004(5) -0.008(5) 0.003(5)
C18 0.043(3) 0.059(3) 0.047(3) -0.010(3) -0.006(3) -0.007(3)
C19 0.048(5) 0.067(6) 0.055(5) -0.010(5) -0.010(5) -0.008(5)
C20 0.045(5) 0.068(6) 0.054(5) -0.012(5) -0.003(5) -0.010(5)
C21 0.038(3) 0.042(3) 0.037(3) -0.007(3) -0.003(3) -0.008(3)
C22 0.038(3) 0.039(3) 0.036(3) -0.005(3) -0.001(3) -0.007(3)
N3 0.042(3) 0.035(2) 0.036(3) -0.007(2) 0.001(2) 0.003(2)
Si3 0.0449(19) 0.0331(17) 0.0375(18) -0.0075(14) -0.0014(15) 0.0054(14)
C23 0.051(3) 0.038(3) 0.045(3) -0.006(3) -0.005(3) 0.007(3)
C24 0.055(5) 0.045(5) 0.057(6) -0.005(5) -0.004(5) 0.010(4)
C25 0.059(6) 0.044(5) 0.053(5) -0.001(4) -0.007(5) 0.007(5)
C26 0.047(3) 0.035(3) 0.039(3) -0.007(3) -0.001(3) 0.000(3)
C27 0.044(5) 0.039(5) 0.040(5) -0.006(4) -0.003(4) -0.002(4)
C28 0.056(5) 0.040(5) 0.047(5) -0.007(4) 0.001(5) -0.007(4)
C29 0.048(3) 0.035(3) 0.039(3) -0.008(3) 0.000(3) 0.005(3)
C30 0.056(6) 0.040(5) 0.044(5) -0.016(4) 0.002(5) 0.007(5)
C31 0.047(5) 0.037(5) 0.039(5) -0.005(4) 0.002(4) 0.004(4)
C32 0.041(3) 0.038(3) 0.035(3) -0.007(3) 0.002(3) 0.000(3)
C33 0.039(3) 0.038(3) 0.035(3) -0.005(3) 0.003(3) -0.003(3)
N4 0.038(3) 0.036(3) 0.033(3) -0.004(2) 0.001(2) -0.004(2)
U2 0.0283(2) 0.0220(2) 0.0225(2) -0.00350(15) 0.00241(17) 0.00246(16)
As2 0.0644(13) 0.0352(9) 0.0432(10) -0.0031(8) 0.0141(9) 0.0061(8)
K3 0.081(4) 0.126(5) 0.053(3) 0.026(3) -0.012(2) -0.042(3)
K4 0.156(4) 0.091(3) 0.096(4) 0.019(3) 0.030(3) 0.009(3)
N5 0.040(3) 0.045(3) 0.036(3) 0.000(2) -0.002(2) 0.012(2)
Si4 0.043(2) 0.052(2) 0.0371(18) 0.0010(16) -0.0031(15) 0.0106(16)
C34 0.048(3) 0.057(3) 0.040(3) 0.003(3) -0.003(3) 0.008(3)
C35 0.056(6) 0.062(5) 0.046(5) 0.007(4) -0.004(5) 0.005(5)
C36 0.053(5) 0.066(6) 0.044(5) 0.003(5) 0.003(5) 0.006(5)
C37 0.044(3) 0.054(3) 0.040(3) 0.001(3) -0.003(3) 0.007(3)
C38 0.044(6) 0.055(5) 0.043(5) 0.001(4) -0.006(5) 0.003(5)
C39 0.047(5) 0.059(6) 0.043(5) 0.002(5) -0.007(5) 0.002(5)
C40 0.043(3) 0.057(3) 0.041(3) 0.000(3) -0.005(3) 0.013(3)
C41 0.044(5) 0.064(6) 0.045(5) 0.001(5) -0.004(4) 0.013(5)
C42 0.046(5) 0.064(6) 0.048(5) 0.000(5) -0.007(5) 0.017(5)
C43 0.040(3) 0.042(3) 0.037(3) -0.001(3) 0.000(3) 0.011(3)
C44 0.040(3) 0.039(3) 0.036(3) -0.003(3) 0.002(3) 0.007(3)
N6 0.040(3) 0.034(2) 0.032(3) -0.002(2) 0.005(2) -0.001(2)
Si5 0.0421(18) 0.0331(17) 0.0321(16) -0.0005(13) 0.0026(14) -0.0042(14)
C45 0.047(3) 0.037(3) 0.040(3) -0.001(3) -0.001(3) -0.006(3)
C46 0.049(5) 0.041(5) 0.047(5) -0.001(5) -0.004(4) -0.008(4)
C47 0.056(6) 0.043(5) 0.046(5) -0.006(4) -0.004(4) -0.007(5)
C48 0.045(3) 0.036(3) 0.036(3) 0.001(3) 0.002(3) -0.001(3)
C49 0.043(5) 0.038(5) 0.042(5) 0.007(4) 0.001(4) 0.001(4)
C50 0.052(5) 0.040(5) 0.044(5) 0.003(4) 0.004(5) 0.003(4)
C51 0.047(3) 0.037(3) 0.033(3) 0.000(3) 0.004(3) -0.005(3)
C52 0.052(5) 0.040(5) 0.033(5) -0.001(4) 0.002(4) -0.005(4)
C53 0.056(6) 0.044(5) 0.037(5) 0.004(4) -0.001(5) -0.007(5)
C54 0.039(3) 0.036(3) 0.033(3) -0.003(3) 0.005(3) 0.000(3)
C55 0.039(3) 0.037(3) 0.034(3) -0.003(3) 0.005(3) 0.002(3)
N7 0.036(2) 0.026(2) 0.030(2) -0.003(2) 0.001(2) 0.000(2)
Si6 0.0357(17) 0.0230(14) 0.0295(15) -0.0040(12) 0.0018(13) -0.0001(12)
C56 0.039(3) 0.030(3) 0.036(3) -0.003(3) 0.000(3) 0.003(3)
C57 0.045(5) 0.042(5) 0.039(5) -0.002(4) -0.002(4) 0.007(5)
C58 0.045(5) 0.036(5) 0.045(5) -0.004(4) 0.002(5) 0.005(4)
C59 0.041(3) 0.028(3) 0.031(3) -0.004(2) 0.002(2) -0.001(3)
C60 0.046(5) 0.041(5) 0.034(5) -0.001(4) 0.004(4) -0.005(4)
C61 0.044(5) 0.034(5) 0.032(5) -0.004(4) 0.001(4) 0.000(4)
C62 0.040(3) 0.025(3) 0.033(3) -0.005(2) 0.001(3) -0.001(2)
C63 0.044(5) 0.031(5) 0.041(5) -0.006(4) -0.001(4) -0.007(4)
C64 0.048(5) 0.026(4) 0.040(5) -0.006(4) -0.003(4) -0.001(4)
C65 0.036(3) 0.030(3) 0.030(3) -0.004(3) 0.002(2) 0.001(3)
C66 0.037(3) 0.033(3) 0.032(3) -0.004(3) 0.004(3) 0.002(3)
N8 0.038(3) 0.036(3) 0.034(3) -0.003(2) 0.003(2) 0.004(2)
U3 0.0559(4) 0.0392(3) 0.0261(3) 0.0076(2) 0.0061(2) 0.0241(2)
As3 0.0522(11) 0.0425(10) 0.0385(10) 0.0064(8) -0.0014(8) 0.0164(8)
K5 0.145(7) 0.160(7) 0.143(7) 0.000(5) -0.007(5) -0.022(5)
K6 0.077(5) 0.096(5) 0.043(3) 0.001(3) 0.008(3) 0.043(4)
K6A 0.079(5) 0.096(6) 0.046(3) -0.004(4) 0.006(3) 0.042(4)
N9 0.066(3) 0.059(3) 0.039(3) 0.001(2) 0.000(3) 0.026(3)
Si7 0.067(3) 0.060(2) 0.0365(19) -0.0039(17) -0.0007(18) 0.024(2)
C67 0.070(4) 0.062(3) 0.038(3) -0.003(3) -0.003(3) 0.023(3)
C68 0.074(6) 0.065(6) 0.040(5) -0.001(5) -0.002(5) 0.022(5)
C69 0.076(6) 0.065(5) 0.046(6) -0.003(5) -0.003(5) 0.020(5)
C70 0.069(4) 0.064(3) 0.040(3) -0.006(3) 0.001(3) 0.025(3)
C71 0.073(6) 0.072(6) 0.045(5) -0.005(5) 0.001(5) 0.026(6)
C72 0.070(5) 0.066(6) 0.048(6) -0.007(5) 0.002(5) 0.026(5)
C73 0.069(4) 0.065(3) 0.040(3) -0.004(3) -0.001(3) 0.021(3)
C74 0.072(6) 0.068(6) 0.043(5) -0.004(5) 0.001(5) 0.017(5)
C75 0.075(6) 0.074(6) 0.050(6) -0.006(5) -0.001(5) 0.016(5)
C76 0.067(3) 0.060(3) 0.042(3) 0.005(3) 0.003(3) 0.026(3)
C77 0.068(3) 0.059(3) 0.046(3) 0.008(3) 0.007(3) 0.025(3)
N10 0.077(3) 0.066(3) 0.066(3) 0.023(3) 0.023(3) 0.023(3)
Si8 0.081(3) 0.072(3) 0.074(3) 0.028(2) 0.028(2) 0.024(2)
C78 0.083(4) 0.076(4) 0.077(4) 0.026(3) 0.028(4) 0.025(3)
C79 0.084(6) 0.080(6) 0.077(6) 0.020(5) 0.030(6) 0.026(5)
C80 0.087(6) 0.081(6) 0.085(6) 0.026(6) 0.027(6) 0.026(5)
C81 0.084(4) 0.076(4) 0.080(4) 0.028(3) 0.025(3) 0.021(3)
C82 0.089(7) 0.082(6) 0.087(6) 0.023(5) 0.023(6) 0.017(6)
C83 0.086(6) 0.082(6) 0.090(6) 0.028(6) 0.025(5) 0.017(6)
C84 0.085(4) 0.076(4) 0.079(4) 0.030(3) 0.027(3) 0.024(3)
C85 0.090(7) 0.082(6) 0.084(6) 0.029(5) 0.025(5) 0.022(6)
C86 0.093(7) 0.081(6) 0.087(7) 0.029(5) 0.025(6) 0.026(5)
C87 0.074(4) 0.063(3) 0.060(3) 0.019(3) 0.018(3) 0.022(3)
C88 0.071(3) 0.061(3) 0.055(3) 0.014(3) 0.014(3) 0.023(3)
N11 0.066(3) 0.060(3) 0.046(3) 0.001(3) 0.010(3) 0.019(3)
Si9 0.067(3) 0.063(2) 0.048(2) -0.0016(19) 0.010(2) 0.015(2)
C89 0.070(4) 0.067(4) 0.052(3) -0.001(3) 0.007(3) 0.014(3)
C90 0.070(6) 0.069(6) 0.054(6) 0.000(5) 0.005(5) 0.012(5)
C91 0.078(6) 0.075(6) 0.057(5) 0.000(5) 0.003(5) 0.010(6)
C92 0.070(4) 0.066(4) 0.050(3) -0.001(3) 0.010(3) 0.011(3)
C93 0.075(6) 0.067(5) 0.047(6) 0.001(5) 0.010(5) 0.006(5)
C94 0.073(6) 0.073(6) 0.053(5) -0.003(5) 0.012(5) 0.005(6)
C95 0.070(4) 0.064(3) 0.052(3) -0.003(3) 0.009(3) 0.014(3)
C96 0.073(6) 0.068(6) 0.058(6) -0.004(5) 0.008(5) 0.011(5)
C97 0.074(6) 0.065(6) 0.059(6) -0.007(5) 0.008(5) 0.013(5)
C98 0.066(3) 0.059(3) 0.047(3) 0.003(3) 0.010(3) 0.021(3)
C99 0.067(3) 0.059(3) 0.048(3) 0.006(3) 0.010(3) 0.022(3)
N12 0.069(3) 0.059(3) 0.048(3) 0.010(3) 0.010(3) 0.023(3)
U4 0.0509(4) 0.0452(3) 0.0421(3) -0.0126(2) 0.0133(3) -0.0251(3)
As4 0.0690(14) 0.0361(9) 0.0374(10) -0.0015(7) -0.0031(9) -0.0135(9)
K7 0.075(4) 0.112(5) 0.143(6) -0.040(5) 0.040(4) -0.016(3)
K8 0.107(4) 0.042(2) 0.113(5) 0.007(3) -0.024(4) 0.008(3)
N13 0.074(3) 0.068(3) 0.070(3) -0.026(3) 0.021(3) -0.023(3)
Si10 0.076(3) 0.069(3) 0.071(3) -0.027(2) 0.021(2) -0.021(2)
C100 0.079(4) 0.072(4) 0.075(4) -0.025(3) 0.021(3) -0.023(3)
C101 0.080(6) 0.073(6) 0.075(6) -0.020(5) 0.024(6) -0.024(5)
C102 0.087(6) 0.082(6) 0.085(7) -0.021(6) 0.018(6) -0.025(5)
C103 0.080(4) 0.072(4) 0.076(4) -0.026(3) 0.020(3) -0.018(3)
C104 0.087(7) 0.078(6) 0.083(6) -0.020(5) 0.020(6) -0.015(6)
C105 0.086(6) 0.079(6) 0.081(6) -0.027(6) 0.021(5) -0.014(5)
C106 0.079(4) 0.072(4) 0.073(4) -0.028(3) 0.021(3) -0.021(3)
C107 0.081(7) 0.079(6) 0.075(6) -0.028(5) 0.019(5) -0.020(6)
C108 0.086(7) 0.076(6) 0.081(6) -0.026(5) 0.020(6) -0.023(5)
C109 0.074(4) 0.072(3) 0.071(4) -0.023(3) 0.021(3) -0.023(3)
C110 0.073(4) 0.077(4) 0.070(4) -0.021(3) 0.021(3) -0.023(3)
N14 0.082(4) 0.079(4) 0.076(3) -0.002(3) 0.030(3) -0.024(3)
Si11 0.089(3) 0.081(3) 0.080(3) 0.004(3) 0.030(3) -0.022(3)
C111 0.093(4) 0.084(4) 0.082(4) 0.006(4) 0.028(4) -0.019(4)
C112 0.097(6) 0.086(7) 0.085(6) 0.007(6) 0.028(6) -0.016(6)
C113 0.100(7) 0.090(7) 0.086(6) 0.007(6) 0.025(5) -0.017(6)
C114 0.093(4) 0.084(4) 0.085(4) 0.006(4) 0.029(4) -0.021(4)
C115 0.099(7) 0.085(6) 0.091(7) 0.007(6) 0.027(6) -0.018(6)
C116 0.097(7) 0.090(7) 0.090(6) 0.008(6) 0.029(6) -0.018(6)
C117 0.091(4) 0.084(4) 0.083(4) 0.003(4) 0.028(4) -0.017(4)
C118 0.094(7) 0.088(6) 0.089(7) 0.000(6) 0.025(6) -0.014(6)
C119 0.093(6) 0.085(7) 0.085(7) 0.002(6) 0.028(6) -0.015(6)
C120 0.079(4) 0.080(4) 0.074(4) -0.008(3) 0.028(3) -0.024(3)
C121 0.076(4) 0.081(4) 0.072(4) -0.013(3) 0.025(3) -0.024(3)
N15 0.070(3) 0.092(4) 0.047(3) -0.008(3) 0.014(3) -0.016(3)
Si12 0.070(3) 0.097(3) 0.043(2) -0.004(2) 0.011(2) -0.014(3)
C122 0.072(4) 0.096(4) 0.045(3) -0.005(3) 0.011(3) -0.013(4)
C123 0.076(6) 0.096(7) 0.045(5) -0.008(5) 0.012(5) -0.012(6)
C124 0.078(7) 0.098(6) 0.051(6) -0.006(5) 0.011(6) -0.012(5)
C125 0.073(4) 0.099(4) 0.045(3) -0.002(3) 0.011(3) -0.016(4)
C126 0.074(6) 0.099(7) 0.050(6) 0.002(6) 0.010(5) -0.019(5)
C127 0.079(6) 0.108(7) 0.050(5) -0.001(5) 0.009(5) -0.019(6)
C128 0.071(4) 0.099(4) 0.049(3) -0.002(3) 0.009(3) -0.014(3)
C129 0.070(6) 0.101(7) 0.054(6) 0.000(6) 0.010(5) -0.014(6)
C130 0.073(6) 0.101(6) 0.062(6) 0.002(5) 0.007(6) -0.011(5)
C131 0.071(4) 0.090(4) 0.054(3) -0.013(3) 0.016(3) -0.017(3)
C132 0.072(4) 0.086(4) 0.062(3) -0.016(3) 0.019(3) -0.020(3)
N16 0.073(3) 0.081(3) 0.068(3) -0.017(3) 0.022(3) -0.023(3)
C133 0.088(9) 0.114(10) 0.111(11) 0.049(8) 0.019(8) 0.018(8)
C134 0.089(9) 0.114(10) 0.111(11) 0.049(8) 0.018(8) 0.019(8)
C135 0.088(9) 0.114(10) 0.111(11) 0.049(8) 0.018(8) 0.020(8)
C136 0.087(9) 0.114(10) 0.110(11) 0.050(8) 0.019(8) 0.020(8)
C137 0.087(9) 0.113(10) 0.110(11) 0.050(8) 0.020(8) 0.020(8)
C138 0.087(9) 0.114(10) 0.110(11) 0.049(8) 0.020(8) 0.019(8)

loop_
_atom_type_symbol
_atom_type_description
_atom_type_scat_dispersion_real
_atom_type_scat_dispersion_imag
_atom_type_scat_source
C C 0.0181 0.0091 'International Tables Vol C Tables 4.2.6.8 and 6.1.1.4'
H H 0.0000 0.0000 'International Tables Vol C Tables 4.2.6.8 and 6.1.1.4'
As As -0.9300 1.0051 'International Tables Vol C Tables 4.2.6.8 and 6.1.1.4'
K K 0.3868 1.0657 'International Tables Vol C Tables 4.2.6.8 and 6.1.1.4'
N N 0.0311 0.0180 'International Tables Vol C Tables 4.2.6.8 and 6.1.1.4'
Si Si 0.2541 0.3302 'International Tables Vol C Tables 4.2.6.8 and 6.1.1.4'
U U -4.3638 13.4090 'International Tables Vol C Tables 4.2.6.8 and 6.1.1.4'

loop_
_geom_angle_atom_site_label_1
_geom_angle_atom_site_label_2
_geom_angle_atom_site_label_3
_geom_angle
_geom_angle_site_symmetry_1
_geom_angle_site_symmetry_3
N1 U1 As1 110.9(3) . .
N1 U1 N4 68.3(4) . .
N2 U1 As1 109.7(4) . .
N2 U1 N1 110.4(5) . .
N2 U1 N4 69.4(5) . .
N3 U1 As1 113.1(4) . .
N3 U1 N1 105.5(5) . .
N3 U1 N2 107.1(5) . .
N3 U1 N4 68.7(4) . .
N4 U1 As1 178.2(3) . .
U1 As1 K1 174.12(11) . .
U1 As1 K2 113.05(18) . .
U1 As1 K2A 113.8(4) . .
U1 As1 K3 108.16(11) . .
U1 As1 K4 111.09(14) . .
U1 As1 K5 129.50(19) . .
K1 As1 K2A 71.8(4) . .
K1 As1 K4 67.10(15) . .
K1 As1 K5 55.3(2) . .
K2 As1 K1 71.35(19) . .
K2 As1 K3 96.1(3) . .
K2 As1 K4 127.7(2) . .
K2 As1 K5 67.1(3) . .
K2A As1 K5 48.2(5) . .
K3 As1 K1 66.92(12) . .
K3 As1 K2A 115.1(5) . .
K3 As1 K4 95.6(2) . .
K3 As1 K5 122.2(2) . .
K4 As1 K2A 111.8(4) . .
K4 As1 K5 63.7(3) . .
As2 K1 As1 110.02(14) . .
As3 K1 As1 105.59(15) . .
As3 K1 As2 108.30(12) . .
As4 K1 As1 112.98(13) . .
As4 K1 As2 111.46(15) . .
As4 K1 As3 108.21(14) . .
As1 K2 As3 107.2(3) . .
As3 K2A As1 104.7(6) . .
Si1 N1 U1 136.2(7) . .
C10 N1 U1 107.5(9) . .
C10 N1 Si1 116.2(10) . .
N1 Si1 C1 112.9(7) . .
N1 Si1 C4 108.1(7) . .
N1 Si1 C7 111.9(7) . .
C1 Si1 C4 106.4(7) . .
C1 Si1 C7 106.0(7) . .
C4 Si1 C7 111.5(7) . .
Si1 C1 H1 107.2 . .
C2 C1 Si1 113.0(11) . .
C2 C1 H1 107.2 . .
C3 C1 Si1 112.9(11) . .
C3 C1 H1 107.2 . .
C3 C1 C2 109.1(13) . .
C1 C2 H2A 109.5 . .
C1 C2 H2B 109.5 . .
C1 C2 H2C 109.5 . .
H2A C2 H2B 109.5 . .
H2A C2 H2C 109.5 . .
H2B C2 H2C 109.5 . .
C1 C3 H3A 109.5 . .
C1 C3 H3B 109.5 . .
C1 C3 H3C 109.5 . .
H3A C3 H3B 109.5 . .
H3A C3 H3C 109.5 . .
H3B C3 H3C 109.5 . .
Si1 C4 H4 105.7 . .
C5 C4 Si1 110.6(11) . .
C5 C4 H4 105.7 . .
C6 C4 Si1 117.7(11) . .
C6 C4 H4 105.7 . .
C6 C4 C5 110.6(13) . .
C4 C5 H5A 109.5 . .
C4 C5 H5B 109.5 . .
C4 C5 H5C 109.5 . .
H5A C5 H5B 109.5 . .
H5A C5 H5C 109.5 . .
H5B C5 H5C 109.5 . .
C4 C6 H6A 109.5 . .
C4 C6 H6B 109.5 . .
C4 C6 H6C 109.5 . .
H6A C6 H6B 109.5 . .
H6A C6 H6C 109.5 . .
H6B C6 H6C 109.5 . .
Si1 C7 H7 105.9 . .
C8 C7 Si1 114.8(11) . .
C8 C7 H7 105.8 . .
C8 C7 C9 110.7(13) . .
C9 C7 Si1 113.0(10) . .
C9 C7 H7 105.9 . .
C7 C8 H8A 109.5 . .
C7 C8 H8B 109.5 . .
C7 C8 H8C 109.5 . .
H8A C8 H8B 109.5 . .
H8A C8 H8C 109.5 . .
H8B C8 H8C 109.5 . .
C7 C9 H9A 109.5 . .
C7 C9 H9B 109.5 . .
C7 C9 H9C 109.5 . .
H9A C9 H9B 109.5 . .
H9A C9 H9C 109.5 . .
H9B C9 H9C 109.5 . .
N1 C10 H10A 109.8 . .
N1 C10 H10B 109.8 . .
H10A C10 H10B 108.3 . .
C11 C10 N1 109.3(12) . .
C11 C10 H10A 109.8 . .
C11 C10 H10B 109.8 . .
C10 C11 H11A 110.2 . .
C10 C11 H11B 110.2 . .
H11A C11 H11B 108.5 . .
N4 C11 C10 107.6(13) . .
N4 C11 H11A 110.2 . .
N4 C11 H11B 110.2 . .
Si2 N2 U1 136.5(8) . .
C21 N2 U1 107.7(10) . .
C21 N2 Si2 115.7(11) . .
N2 Si2 C12 111.6(8) . .
N2 Si2 C15 110.6(8) . .
N2 Si2 C18 110.8(8) . .
C12 Si2 C18 107.0(8) . .
C15 Si2 C12 105.2(9) . .
C15 Si2 C18 111.6(9) . .
Si2 C12 H12 107.3 . .
C13 C12 Si2 111.7(14) . .
C13 C12 H12 107.3 . .
C13 C12 C14 112.4(18) . .
C14 C12 Si2 110.5(13) . .
C14 C12 H12 107.3 . .
C12 C13 H13A 109.5 . .
C12 C13 H13B 109.5 . .
C12 C13 H13C 109.5 . .
H13A C13 H13B 109.5 . .
H13A C13 H13C 109.5 . .
H13B C13 H13C 109.5 . .
C12 C14 H14A 109.5 . .
C12 C14 H14B 109.5 . .
C12 C14 H14C 109.5 . .
H14A C14 H14B 109.5 . .
H14A C14 H14C 109.5 . .
H14B C14 H14C 109.5 . .
Si2 C15 H15 106.0 . .
C16 C15 Si2 116.1(14) . .
C16 C15 H15 106.1 . .
C16 C15 C17 109.5(16) . .
C17 C15 Si2 112.3(13) . .
C17 C15 H15 106.0 . .
C15 C16 H16A 109.5 . .
C15 C16 H16B 109.5 . .
C15 C16 H16C 109.5 . .
H16A C16 H16B 109.5 . .
H16A C16 H16C 109.5 . .
H16B C16 H16C 109.5 . .
C15 C17 H17A 109.5 . .
C15 C17 H17B 109.5 . .
C15 C17 H17C 109.5 . .
H17A C17 H17B 109.5 . .
H17A C17 H17C 109.5 . .
H17B C17 H17C 109.5 . .
Si2 C18 H18 106.0 . .
C19 C18 Si2 114.7(14) . .
C19 C18 H18 106.0 . .
C20 C18 Si2 114.0(14) . .
C20 C18 H18 106.0 . .
C20 C18 C19 109.4(17) . .
C18 C19 H19A 109.5 . .
C18 C19 H19B 109.5 . .
C18 C19 H19C 109.5 . .
H19A C19 H19B 109.5 . .
H19A C19 H19C 109.5 . .
H19B C19 H19C 109.5 . .
C18 C20 H20A 109.5 . .
C18 C20 H20B 109.5 . .
C18 C20 H20C 109.5 . .
H20A C20 H20B 109.5 . .
H20A C20 H20C 109.5 . .
H20B C20 H20C 109.5 . .
N2 C21 H21A 109.6 . .
N2 C21 H21B 109.6 . .
N2 C21 C22 110.2(13) . .
H21A C21 H21B 108.1 . .
C22 C21 H21A 109.6 . .
C22 C21 H21B 109.6 . .
C21 C22 H22A 109.8 . .
C21 C22 H22B 109.8 . .
H22A C22 H22B 108.2 . .
N4 C22 C21 109.5(13) . .
N4 C22 H22A 109.8 . .
N4 C22 H22B 109.8 . .
Si3 N3 U1 137.1(8) . .
C32 N3 U1 109.3(9) . .
C32 N3 Si3 113.6(10) . .
N3 Si3 C23 111.3(7) . .
N3 Si3 C26 110.5(7) . .
N3 Si3 C29 110.2(7) . .
C23 Si3 C29 106.4(8) . .
C26 Si3 C23 105.7(8) . .
C26 Si3 C29 112.6(8) . .
Si3 C23 H23 108.2 . .
C24 C23 Si3 109.5(13) . .
C24 C23 H23 108.2 . .
C25 C23 Si3 114.1(13) . .
C25 C23 H23 108.2 . .
C25 C23 C24 108.6(16) . .
C23 C24 H24A 109.5 . .
C23 C24 H24B 109.5 . .
C23 C24 H24C 109.5 . .
H24A C24 H24B 109.5 . .
H24A C24 H24C 109.5 . .
H24B C24 H24C 109.5 . .
C23 C25 H25A 109.5 . .
C23 C25 H25B 109.5 . .
C23 C25 H25C 109.5 . .
H25A C25 H25B 109.5 . .
H25A C25 H25C 109.5 . .
H25B C25 H25C 109.5 . .
Si3 C26 H26 106.4 . .
C27 C26 Si3 115.9(12) . .
C27 C26 H26 106.4 . .
C27 C26 C28 111.7(15) . .
C28 C26 Si3 109.4(13) . .
C28 C26 H26 106.4 . .
C26 C27 H27A 109.5 . .
C26 C27 H27B 109.5 . .
C26 C27 H27C 109.5 . .
H27A C27 H27B 109.5 . .
H27A C27 H27C 109.5 . .
H27B C27 H27C 109.5 . .
C26 C28 H28A 109.5 . .
C26 C28 H28B 109.5 . .
C26 C28 H28C 109.5 . .
H28A C28 H28B 109.5 . .
H28A C28 H28C 109.5 . .
H28B C28 H28C 109.5 . .
Si3 C29 H29 106.7 . .
C30 C29 Si3 113.4(12) . .
C30 C29 H29 106.7 . .
C30 C29 C31 109.3(14) . .
C31 C29 Si3 113.6(12) . .
C31 C29 H29 106.7 . .
C29 C30 H30A 109.5 . .
C29 C30 H30B 109.5 . .
C29 C30 H30C 109.5 . .
H30A C30 H30B 109.5 . .
H30A C30 H30C 109.5 . .
H30B C30 H30C 109.5 . .
C29 C31 H31A 109.5 . .
C29 C31 H31B 109.5 . .
C29 C31 H31C 109.5 . .
H31A C31 H31B 109.5 . .
H31A C31 H31C 109.5 . .
H31B C31 H31C 109.5 . .
N3 C32 H32A 110.0 . .
N3 C32 H32B 110.0 . .
N3 C32 C33 108.5(13) . .
H32A C32 H32B 108.4 . .
C33 C32 H32A 110.0 . .
C33 C32 H32B 110.0 . .
C32 C33 H33A 109.7 . .
C32 C33 H33B 109.7 . .
H33A C33 H33B 108.2 . .
N4 C33 C32 109.9(13) . .
N4 C33 H33A 109.7 . .
N4 C33 H33B 109.7 . .
C11 N4 U1 107.5(9) . .
C11 N4 C22 112.9(13) . .
C11 N4 C33 111.9(12) . .
C22 N4 U1 105.9(9) . .
C22 N4 C33 112.4(13) . .
C33 N4 U1 105.7(9) . .
As2 U2 N8 178.3(3) . .
N5 U2 As2 112.5(3) . .
N5 U2 N8 68.9(4) . .
N6 U2 As2 111.5(3) . .
N6 U2 N5 105.3(5) . .
N6 U2 N7 106.0(5) . .
N6 U2 N8 68.8(4) . .
N7 U2 As2 109.9(3) . .
N7 U2 N5 111.3(5) . .
N7 U2 N8 68.4(4) . .
K1 As2 K5 53.35(19) . .
K1 As2 K6 69.97(14) . .
U2 As2 K1 175.95(11) . .
U2 As2 K4 106.72(16) . .
U2 As2 K5 128.31(18) . .
U2 As2 K6 114.04(14) . .
U2 As2 K6A 112.5(3) . .
U2 As2 K7 109.64(14) . .
K4 As2 K1 70.38(17) . .
K4 As2 K5 63.2(3) . .
K4 As2 K6 126.6(2) . .
K4 As2 K7 102.4(3) . .
K6 As2 K5 64.7(2) . .
K6A As2 K1 71.4(3) . .
K6A As2 K4 112.6(4) . .
K6A As2 K5 49.4(4) . .
K6A As2 K7 112.3(5) . .
K7 As2 K1 68.77(15) . .
K7 As2 K5 122.0(2) . .
K7 As2 K6 95.0(3) . .
As1 K3 As4 111.95(16) . .
As2 K4 As1 109.3(2) . .
Si4 N5 U2 137.9(8) . .
C43 N5 U2 106.7(10) . .
C43 N5 Si4 115.3(11) . .
N5 Si4 C34 113.2(8) . .
N5 Si4 C37 110.0(8) . .
N5 Si4 C40 110.0(8) . .
C37 Si4 C34 104.4(8) . .
C37 Si4 C40 111.7(9) . .
C40 Si4 C34 107.4(8) . .
Si4 C34 H34 108.1 . .
C35 C34 Si4 110.5(13) . .
C35 C34 H34 108.1 . .
C35 C34 C36 111.1(17) . .
C36 C34 Si4 110.9(13) . .
C36 C34 H34 108.1 . .
C34 C35 H35A 109.5 . .
C34 C35 H35B 109.5 . .
C34 C35 H35C 109.5 . .
H35A C35 H35B 109.5 . .
H35A C35 H35C 109.5 . .
H35B C35 H35C 109.5 . .
C34 C36 H36A 109.5 . .
C34 C36 H36B 109.5 . .
C34 C36 H36C 109.5 . .
H36A C36 H36B 109.5 . .
H36A C36 H36C 109.5 . .
H36B C36 H36C 109.5 . .
Si4 C37 H37 106.5 . .
C38 C37 Si4 115.4(13) . .
C38 C37 H37 106.5 . .
C39 C37 Si4 111.7(13) . .
C39 C37 H37 106.5 . .
C39 C37 C38 109.8(16) . .
C37 C38 H38A 109.5 . .
C37 C38 H38B 109.5 . .
C37 C38 H38C 109.5 . .
H38A C38 H38B 109.5 . .
H38A C38 H38C 109.5 . .
H38B C38 H38C 109.5 . .
C37 C39 H39A 109.5 . .
C37 C39 H39B 109.5 . .
C37 C39 H39C 109.5 . .
H39A C39 H39B 109.5 . .
H39A C39 H39C 109.5 . .
H39B C39 H39C 109.5 . .
Si4 C40 H40 107.5 . .
C41 C40 Si4 114.7(13) . .
C41 C40 H40 107.5 . .
C41 C40 C42 104.1(16) . .
C42 C40 Si4 115.1(13) . .
C42 C40 H40 107.5 . .
C40 C41 H41A 109.5 . .
C40 C41 H41B 109.5 . .
C40 C41 H41C 109.5 . .
H41A C41 H41B 109.5 . .
H41A C41 H41C 109.5 . .
H41B C41 H41C 109.5 . .
C40 C42 H42A 109.5 . .
C40 C42 H42B 109.5 . .
C40 C42 H42C 109.5 . .
H42A C42 H42B 109.5 . .
H42A C42 H42C 109.5 . .
H42B C42 H42C 109.5 . .
N5 C43 H43A 110.1 . .
N5 C43 H43B 110.1 . .
N5 C43 C44 108.2(14) . .
H43A C43 H43B 108.4 . .
C44 C43 H43A 110.1 . .
C44 C43 H43B 110.1 . .
C43 C44 H44A 109.5 . .
C43 C44 H44B 109.5 . .
H44A C44 H44B 108.1 . .
N8 C44 C43 110.5(13) . .
N8 C44 H44A 109.5 . .
N8 C44 H44B 109.5 . .
Si5 N6 U2 135.6(7) . .
C54 N6 U2 109.8(9) . .
C54 N6 Si5 114.5(10) . .
N6 Si5 C45 112.3(7) . .
N6 Si5 C48 110.1(7) . .
N6 Si5 C51 110.4(7) . .
C45 Si5 C51 105.8(7) . .
C48 Si5 C45 105.8(8) . .
C48 Si5 C51 112.4(8) . .
Si5 C45 H45 107.7 . .
C46 C45 Si5 110.9(12) . .
C46 C45 H45 107.7 . .
C46 C45 C47 110.5(15) . .
C47 C45 Si5 112.1(13) . .
C47 C45 H45 107.7 . .
C45 C46 H46A 109.5 . .
C45 C46 H46B 109.5 . .
C45 C46 H46C 109.5 . .
H46A C46 H46B 109.5 . .
H46A C46 H46C 109.5 . .
H46B C46 H46C 109.5 . .
C45 C47 H47A 109.5 . .
C45 C47 H47B 109.5 . .
C45 C47 H47C 109.5 . .
H47A C47 H47B 109.5 . .
H47A C47 H47C 109.5 . .
H47B C47 H47C 109.5 . .
Si5 C48 H48 105.9 . .
C49 C48 Si5 115.8(12) . .
C49 C48 H48 105.9 . .
C49 C48 C50 109.1(14) . .
C50 C48 Si5 113.3(12) . .
C50 C48 H48 105.9 . .
C48 C49 H49A 109.5 . .
C48 C49 H49B 109.5 . .
C48 C49 H49C 109.5 . .
H49A C49 H49B 109.5 . .
H49A C49 H49C 109.5 . .
H49B C49 H49C 109.5 . .
C48 C50 H50A 109.5 . .
C48 C50 H50B 109.5 . .
C48 C50 H50C 109.5 . .
H50A C50 H50B 109.5 . .
H50A C50 H50C 109.5 . .
H50B C50 H50C 109.5 . .
Si5 C51 H51 105.1 . .
C52 C51 Si5 115.2(12) . .
C52 C51 H51 105.1 . .
C52 C51 C53 109.1(14) . .
C53 C51 Si5 116.0(12) . .
C53 C51 H51 105.1 . .
C51 C52 H52A 109.5 . .
C51 C52 H52B 109.5 . .
C51 C52 H52C 109.5 . .
H52A C52 H52B 109.5 . .
H52A C52 H52C 109.5 . .
H52B C52 H52C 109.5 . .
C51 C53 H53A 109.5 . .
C51 C53 H53B 109.5 . .
C51 C53 H53C 109.5 . .
H53A C53 H53B 109.5 . .
H53A C53 H53C 109.5 . .
H53B C53 H53C 109.5 . .
N6 C54 H54A 109.7 . .
N6 C54 H54B 109.7 . .
N6 C54 C55 109.6(13) . .
H54A C54 H54B 108.2 . .
C55 C54 H54A 109.7 . .
C55 C54 H54B 109.7 . .
C54 C55 H55A 109.5 . .
C54 C55 H55B 109.5 . .
H55A C55 H55B 108.1 . .
N8 C55 C54 110.9(13) . .
N8 C55 H55A 109.5 . .
N8 C55 H55B 109.5 . .
Si6 N7 U2 135.0(7) . .
C65 N7 U2 109.5(9) . .
C65 N7 Si6 115.5(10) . .
N7 Si6 C56 114.8(7) . .
N7 Si6 C59 108.2(7) . .
N7 Si6 C62 110.3(7) . .
C56 Si6 C62 105.4(7) . .
C59 Si6 C56 106.5(7) . .
C59 Si6 C62 111.6(7) . .
Si6 C56 H56 107.3 . .
C57 C56 Si6 112.1(11) . .
C57 C56 H56 107.3 . .
C57 C56 C58 110.3(13) . .
C58 C56 Si6 112.3(11) . .
C58 C56 H56 107.3 . .
C56 C57 H57A 109.5 . .
C56 C57 H57B 109.5 . .
C56 C57 H57C 109.5 . .
H57A C57 H57B 109.5 . .
H57A C57 H57C 109.5 . .
H57B C57 H57C 109.5 . .
C56 C58 H58A 109.5 . .
C56 C58 H58B 109.5 . .
C56 C58 H58C 109.5 . .
H58A C58 H58B 109.5 . .
H58A C58 H58C 109.5 . .
H58B C58 H58C 109.5 . .
Si6 C59 H59 106.3 . .
C60 C59 Si6 110.8(11) . .
C60 C59 H59 106.3 . .
C60 C59 C61 109.4(13) . .
C61 C59 Si6 117.2(11) . .
C61 C59 H59 106.3 . .
C59 C60 H60A 109.5 . .
C59 C60 H60B 109.5 . .
C59 C60 H60C 109.5 . .
H60A C60 H60B 109.5 . .
H60A C60 H60C 109.5 . .
H60B C60 H60C 109.5 . .
C59 C61 H61A 109.5 . .
C59 C61 H61B 109.5 . .
C59 C61 H61C 109.5 . .
H61A C61 H61B 109.5 . .
H61A C61 H61C 109.5 . .
H61B C61 H61C 109.5 . .
Si6 C62 H62 105.4 . .
C63 C62 Si6 114.8(11) . .
C63 C62 H62 105.4 . .
C64 C62 Si6 115.2(11) . .
C64 C62 H62 105.4 . .
C64 C62 C63 109.6(13) . .
C62 C63 H63A 109.5 . .
C62 C63 H63B 109.5 . .
C62 C63 H63C 109.5 . .
H63A C63 H63B 109.5 . .
H63A C63 H63C 109.5 . .
H63B C63 H63C 109.5 . .
C62 C64 H64A 109.5 . .
C62 C64 H64B 109.5 . .
C62 C64 H64C 109.5 . .
H64A C64 H64B 109.5 . .
H64A C64 H64C 109.5 . .
H64B C64 H64C 109.5 . .
N7 C65 H65A 110.0 . .
N7 C65 H65B 110.0 . .
H65A C65 H65B 108.4 . .
C66 C65 N7 108.6(12) . .
C66 C65 H65A 110.0 . .
C66 C65 H65B 110.0 . .
C65 C66 H66A 110.0 . .
C65 C66 H66B 110.0 . .
H66A C66 H66B 108.4 . .
N8 C66 C65 108.3(12) . .
N8 C66 H66A 110.0 . .
N8 C66 H66B 110.0 . .
C44 N8 U2 105.9(9) . .
C44 N8 C66 112.7(13) . .
C55 N8 U2 106.3(9) . .
C55 N8 C44 111.9(13) . .
C55 N8 C66 112.8(12) . .
C66 N8 U2 106.6(9) . .
As3 U3 N12 178.6(4) . .
N9 U3 As3 110.2(4) . .
N9 U3 N10 109.5(7) . .
N9 U3 N11 106.6(6) . .
N9 U3 N12 68.4(6) . .
N10 U3 As3 111.9(5) . .
N10 U3 N12 69.2(6) . .
N11 U3 As3 110.4(4) . .
N11 U3 N10 108.1(7) . .
N11 U3 N12 69.9(5) . .
K1 As3 K2 70.92(19) . .
K1 As3 K5 55.4(2) . .
K1 As3 K6A 68.5(3) . .
K1 As3 K8 70.90(13) . .
K2 As3 K5 65.9(3) . .
K2 As3 K8 97.7(3) . .
K2A As3 K1 77.2(4) . .
K2A As3 K5 50.0(5) . .
K2A As3 K6A 99.2(6) . .
K2A As3 K8 120.5(6) . .
U3 As3 K1 175.22(12) . .
U3 As3 K2 111.43(17) . .
U3 As3 K2A 106.7(4) . .
U3 As3 K5 129.24(19) . .
U3 As3 K6 108.72(14) . .
U3 As3 K6A 113.1(3) . .
U3 As3 K8 104.48(11) . .
K6 As3 K1 71.29(15) . .
K6 As3 K2 131.5(3) . .
K6 As3 K5 67.9(3) . .
K6 As3 K8 97.6(2) . .
K6A As3 K5 50.1(4) . .
K8 As3 K5 126.3(2) . .
K8 As3 K6A 113.0(4) . .
As1 K5 As2 93.2(3) . .
As1 K5 As3 92.7(3) . .
As3 K5 As2 90.5(3) . .
As3 K6 As2 107.1(2) . .
As2 K6A As3 111.2(5) . .
Si7 N9 U3 134.4(9) . .
C76 N9 U3 109.1(14) . .
C76 N9 Si7 116.4(14) . .
N9 Si7 C67 106.6(9) . .
N9 Si7 C70 113.3(10) . .
N9 Si7 C73 111.5(9) . .
C67 Si7 C70 106.7(9) . .
C67 Si7 C73 114.5(11) . .
C73 Si7 C70 104.4(9) . .
Si7 C67 H67 105.5 . .
C68 C67 Si7 116.2(14) . .
C68 C67 H67 105.5 . .
C68 C67 C69 108.3(19) . .
C69 C67 Si7 114.7(14) . .
C69 C67 H67 105.5 . .
C67 C68 H68A 109.5 . .
C67 C68 H68B 109.5 . .
C67 C68 H68C 109.5 . .
H68A C68 H68B 109.5 . .
H68A C68 H68C 109.5 . .
H68B C68 H68C 109.5 . .
C67 C69 H69A 109.5 . .
C67 C69 H69B 109.5 . .
C67 C69 H69C 109.5 . .
H69A C69 H69B 109.5 . .
H69A C69 H69C 109.5 . .
H69B C69 H69C 109.5 . .
Si7 C70 H70 108.0 . .
C71 C70 Si7 111.9(14) . .
C71 C70 H70 108.0 . .
C71 C70 C72 111(2) . .
C72 C70 Si7 110.2(14) . .
C72 C70 H70 108.0 . .
C70 C71 H71A 109.5 . .
C70 C71 H71B 109.5 . .
C70 C71 H71C 109.5 . .
H71A C71 H71B 109.5 . .
H71A C71 H71C 109.5 . .
H71B C71 H71C 109.5 . .
C70 C72 H72A 109.5 . .
C70 C72 H72B 109.5 . .
C70 C72 H72C 109.5 . .
H72A C72 H72B 109.5 . .
H72A C72 H72C 109.5 . .
H72B C72 H72C 109.5 . .
Si7 C73 H73 104.9 . .
C74 C73 Si7 114.7(14) . .
C74 C73 H73 104.9 . .
C75 C73 Si7 113.8(16) . .
C75 C73 H73 104.9 . .
C75 C73 C74 112(2) . .
C73 C74 H74A 109.5 . .
C73 C74 H74B 109.5 . .
C73 C74 H74C 109.5 . .
H74A C74 H74B 109.5 . .
H74A C74 H74C 109.5 . .
H74B C74 H74C 109.5 . .
C73 C75 H75A 109.5 . .
C73 C75 H75B 109.5 . .
C73 C75 H75C 109.5 . .
H75A C75 H75B 109.5 . .
H75A C75 H75C 109.5 . .
H75B C75 H75C 109.5 . .
N9 C76 H76A 110.0 . .
N9 C76 H76B 110.0 . .
N9 C76 C77 108.4(16) . .
H76A C76 H76B 108.4 . .
C77 C76 H76A 110.0 . .
C77 C76 H76B 110.0 . .
C76 C77 H77A 110.0 . .
C76 C77 H77B 110.0 . .
H77A C77 H77B 108.4 . .
N12 C77 C76 108.3(17) . .
N12 C77 H77A 110.0 . .
N12 C77 H77B 110.0 . .
Si8 N10 U3 137.8(10) . .
C87 N10 U3 108.7(14) . .
C87 N10 Si8 113.5(15) . .
N10 Si8 C78 109.1(11) . .
N10 Si8 C81 110.8(11) . .
N10 Si8 C84 114.5(12) . .
C78 Si8 C81 106.9(12) . .
C84 Si8 C78 103.0(12) . .
C84 Si8 C81 112.0(13) . .
Si8 C78 H78 101.8 . .
C79 C78 Si8 114.2(19) . .
C79 C78 H78 101.8 . .
C79 C78 C80 114(2) . .
C80 C78 Si8 120(2) . .
C80 C78 H78 101.8 . .
C78 C79 H79A 109.5 . .
C78 C79 H79B 109.5 . .
C78 C79 H79C 109.5 . .
H79A C79 H79B 109.5 . .
H79A C79 H79C 109.5 . .
H79B C79 H79C 109.5 . .
C78 C80 H80A 109.5 . .
C78 C80 H80B 109.5 . .
C78 C80 H80C 109.5 . .
H80A C80 H80B 109.5 . .
H80A C80 H80C 109.5 . .
H80B C80 H80C 109.5 . .
Si8 C81 H81 107.4 . .
C82 C81 Si8 115(2) . .
C82 C81 H81 107.4 . .
C82 C81 C83 112(2) . .
C83 C81 Si8 108(2) . .
C83 C81 H81 107.4 . .
C81 C82 H82A 109.5 . .
C81 C82 H82B 109.5 . .
C81 C82 H82C 109.5 . .
H82A C82 H82B 109.5 . .
H82A C82 H82C 109.5 . .
H82B C82 H82C 109.5 . .
C81 C83 H83A 109.5 . .
C81 C83 H83B 109.5 . .
C81 C83 H83C 109.5 . .
H83A C83 H83B 109.5 . .
H83A C83 H83C 109.5 . .
H83B C83 H83C 109.5 . .
Si8 C84 H84 102.5 . .
C85 C84 Si8 118(2) . .
C85 C84 H84 102.5 . .
C85 C84 C86 109(2) . .
C86 C84 Si8 119(2) . .
C86 C84 H84 102.5 . .
C84 C85 H85A 109.5 . .
C84 C85 H85B 109.5 . .
C84 C85 H85C 109.5 . .
H85A C85 H85B 109.5 . .
H85A C85 H85C 109.5 . .
H85B C85 H85C 109.5 . .
C84 C86 H86A 109.5 . .
C84 C86 H86B 109.5 . .
C84 C86 H86C 109.5 . .
H86A C86 H86B 109.5 . .
H86A C86 H86C 109.5 . .
H86B C86 H86C 109.5 . .
N10 C87 H87A 109.8 . .
N10 C87 H87B 109.8 . .
N10 C87 C88 110(2) . .
H87A C87 H87B 108.2 . .
C88 C87 H87A 109.8 . .
C88 C87 H87B 109.8 . .
C87 C88 H88A 109.4 . .
C87 C88 H88B 109.4 . .
H88A C88 H88B 108.0 . .
N12 C88 C87 111.3(17) . .
N12 C88 H88A 109.4 . .
N12 C88 H88B 109.4 . .
Si9 N11 U3 135.1(10) . .
C98 N11 U3 107.1(12) . .
C98 N11 Si9 116.7(13) . .
N11 Si9 C89 107.2(10) . .
N11 Si9 C92 109.3(10) . .
N11 Si9 C95 111.0(9) . .
C89 Si9 C95 107.9(11) . .
C92 Si9 C89 113.9(11) . .
C92 Si9 C95 107.5(10) . .
Si9 C89 H89 102.8 . .
C90 C89 Si9 111.9(16) . .
C90 C89 H89 102.8 . .
C91 C89 Si9 118.3(17) . .
C91 C89 H89 102.8 . .
C91 C89 C90 115(2) . .
C89 C90 H90A 109.5 . .
C89 C90 H90B 109.5 . .
C89 C90 H90C 109.5 . .
H90A C90 H90B 109.5 . .
H90A C90 H90C 109.5 . .
H90B C90 H90C 109.5 . .
C89 C91 H91A 109.5 . .
C89 C91 H91B 109.5 . .
C89 C91 H91C 109.5 . .
H91A C91 H91B 109.5 . .
H91A C91 H91C 109.5 . .
H91B C91 H91C 109.5 . .
Si9 C92 H92 104.6 . .
C93 C92 Si9 109.8(15) . .
C93 C92 H92 104.6 . .
C94 C92 Si9 117.0(18) . .
C94 C92 H92 104.6 . .
C94 C92 C93 114.9(19) . .
C92 C93 H93A 109.5 . .
C92 C93 H93B 109.5 . .
C92 C93 H93C 109.5 . .
H93A C93 H93B 109.5 . .
H93A C93 H93C 109.5 . .
H93B C93 H93C 109.5 . .
C92 C94 H94A 109.5 . .
C92 C94 H94B 109.5 . .
C92 C94 H94C 109.5 . .
H94A C94 H94B 109.5 . .
H94A C94 H94C 109.5 . .
H94B C94 H94C 109.5 . .
Si9 C95 H95 105.1 . .
C96 C95 Si9 113.4(15) . .
C96 C95 H95 105.1 . .
C97 C95 Si9 113.2(17) . .
C97 C95 H95 105.1 . .
C97 C95 C96 113.7(18) . .
C95 C96 H96A 109.5 . .
C95 C96 H96B 109.5 . .
C95 C96 H96C 109.5 . .
H96A C96 H96B 109.5 . .
H96A C96 H96C 109.5 . .
H96B C96 H96C 109.5 . .
C95 C97 H97A 109.5 . .
C95 C97 H97B 109.5 . .
C95 C97 H97C 109.5 . .
H97A C97 H97B 109.5 . .
H97A C97 H97C 109.5 . .
H97B C97 H97C 109.5 . .
N11 C98 H98A 109.1 . .
N11 C98 H98B 109.1 . .
N11 C98 C99 112.5(19) . .
H98A C98 H98B 107.8 . .
C99 C98 H98A 109.1 . .
C99 C98 H98B 109.1 . .
C98 C99 H99A 109.9 . .
C98 C99 H99B 109.9 . .
H99A C99 H99B 108.3 . .
N12 C99 C98 108.9(16) . .
N12 C99 H99A 109.9 . .
N12 C99 H99B 109.9 . .
C77 N12 U3 107.2(11) . .
C77 N12 C88 116.0(17) . .
C88 N12 U3 104.3(12) . .
C99 N12 U3 106.1(11) . .
C99 N12 C77 110.8(19) . .
C99 N12 C88 111.7(17) . .
As4 U4 N16 179.6(5) . .
N13 U4 As4 110.1(5) . .
N13 U4 N14 108.7(8) . .
N13 U4 N15 110.1(7) . .
N13 U4 N16 69.5(7) . .
N14 U4 As4 110.6(6) . .
N14 U4 N15 105.1(8) . .
N14 U4 N16 69.7(7) . .
N15 U4 As4 112.0(5) . .
N15 U4 N16 68.1(7) . .
K1 As4 K3 67.84(13) . .
K1 As4 K7 68.88(15) . .
U4 As4 K1 175.13(12) . .
U4 As4 K3 109.72(11) . .
U4 As4 K7 115.99(15) . .
U4 As4 K8 104.82(13) . .
K7 As4 K3 107.9(2) . .
K8 As4 K1 72.81(14) . .
K8 As4 K3 111.0(2) . .
K8 As4 K7 107.3(2) . .
As2 K7 As4 110.9(2) . .
As4 K8 As3 108.06(16) . .
Si10 N13 U4 136.1(10) . .
C109 N13 U4 108.0(14) . .
C109 N13 Si10 115.7(15) . .
N13 Si10 C100 110.1(11) . .
N13 Si10 C103 110.8(11) . .
N13 Si10 C106 118.7(11) . .
C100 Si10 C106 103.4(11) . .
C103 Si10 C100 104.4(12) . .
C103 Si10 C106 108.3(12) . .
Si10 C100 H100 97.9 . .
C101 C100 Si10 114.9(18) . .
C101 C100 H100 97.9 . .
C102 C100 Si10 126(2) . .
C102 C100 H100 97.9 . .
C102 C100 C101 114(2) . .
C100 C101 H10C 109.5 . .
C100 C101 H10D 109.5 . .
C100 C101 H10E 109.5 . .
H10C C101 H10D 109.5 . .
H10C C101 H10E 109.5 . .
H10D C101 H10E 109.5 . .
C100 C102 H10F 109.5 . .
C100 C102 H10G 109.5 . .
C100 C102 H10H 109.5 . .
H10F C102 H10G 109.5 . .
H10F C102 H10H 109.5 . .
H10G C102 H10H 109.5 . .
Si10 C103 H103 104.3 . .
C104 C103 Si10 116(2) . .
C104 C103 H103 104.3 . .
C104 C103 C105 109(2) . .
C105 C103 Si10 118(2) . .
C105 C103 H103 104.3 . .
C103 C104 H10I 109.5 . .
C103 C104 H10J 109.5 . .
C103 C104 H10K 109.5 . .
H10I C104 H10J 109.5 . .
H10I C104 H10K 109.5 . .
H10J C104 H10K 109.5 . .
C103 C105 H10L 109.5 . .
C103 C105 H10M 109.5 . .
C103 C105 H10N 109.5 . .
H10L C105 H10M 109.5 . .
H10L C105 H10N 109.5 . .
H10M C105 H10N 109.5 . .
Si10 C106 H106 104.3 . .
C107 C106 Si10 119.7(19) . .
C107 C106 H106 104.3 . .
C107 C106 C108 107(2) . .
C108 C106 Si10 115.0(18) . .
C108 C106 H106 104.3 . .
C106 C107 H10O 109.5 . .
C106 C107 H10P 109.5 . .
C106 C107 H10Q 109.5 . .
H10O C107 H10P 109.5 . .
H10O C107 H10Q 109.5 . .
H10P C107 H10Q 109.5 . .
C106 C108 H10R 109.5 . .
C106 C108 H10S 109.5 . .
C106 C108 H10T 109.5 . .
H10R C108 H10S 109.5 . .
H10R C108 H10T 109.5 . .
H10S C108 H10T 109.5 . .
N13 C109 H10U 109.6 . .
N13 C109 H10V 109.6 . .
N13 C109 C110 110(2) . .
H10U C109 H10V 108.1 . .
C110 C109 H10U 109.6 . .
C110 C109 H10V 109.6 . .
C109 C110 H11C 110.3 . .
C109 C110 H11D 110.3 . .
H11C C110 H11D 108.6 . .
N16 C110 C109 107.0(19) . .
N16 C110 H11C 110.3 . .
N16 C110 H11D 110.3 . .
Si11 N14 U4 136.5(13) . .
C120 N14 U4 109.3(15) . .
C120 N14 Si11 114.2(16) . .
N14 Si11 C111 108.2(12) . .
N14 Si11 C114 109.0(12) . .
N14 Si11 C117 114.0(13) . .
C111 Si11 C114 112.6(14) . .
C111 Si11 C117 111.1(14) . .
C117 Si11 C114 101.9(12) . .
Si11 C111 H111 102.4 . .
C112 C111 Si11 122(2) . .
C112 C111 H111 102.4 . .
C112 C111 C113 110(3) . .
C113 C111 Si11 114(2) . .
C113 C111 H111 102.4 . .
C111 C112 H11E 109.5 . .
C111 C112 H11F 109.5 . .
C111 C112 H11G 109.5 . .
H11E C112 H11F 109.5 . .
H11E C112 H11G 109.5 . .
H11F C112 H11G 109.5 . .
C111 C113 H11H 109.5 . .
C111 C113 H11I 109.5 . .
C111 C113 H11J 109.5 . .
H11H C113 H11I 109.5 . .
H11H C113 H11J 109.5 . .
H11I C113 H11J 109.5 . .
Si11 C114 H114 108.4 . .
C115 C114 Si11 115(2) . .
C115 C114 H114 108.4 . .
C115 C114 C116 106(3) . .
C116 C114 Si11 110(2) . .
C116 C114 H114 108.4 . .
C114 C115 H11K 109.5 . .
C114 C115 H11L 109.5 . .
C114 C115 H11M 109.5 . .
H11K C115 H11L 109.5 . .
H11K C115 H11M 109.5 . .
H11L C115 H11M 109.5 . .
C114 C116 H11N 109.5 . .
C114 C116 H11O 109.5 . .
C114 C116 H11P 109.5 . .
H11N C116 H11O 109.5 . .
H11N C116 H11P 109.5 . .
H11O C116 H11P 109.5 . .
Si11 C117 H117 106.7 . .
C118 C117 Si11 112(2) . .
C118 C117 H117 106.7 . .
C118 C117 C119 108(2) . .
C119 C117 Si11 116.7(19) . .
C119 C117 H117 106.7 . .
C117 C118 H11Q 109.5 . .
C117 C118 H11R 109.5 . .
C117 C118 H11S 109.5 . .
H11Q C118 H11R 109.5 . .
H11Q C118 H11S 109.5 . .
H11R C118 H11S 109.5 . .
C117 C119 H11T 109.5 . .
C117 C119 H11U 109.5 . .
C117 C119 H11V 109.5 . .
H11T C119 H11U 109.5 . .
H11T C119 H11V 109.5 . .
H11U C119 H11V 109.5 . .
N14 C120 H12A 109.8 . .
N14 C120 H12B 109.8 . .
H12A C120 H12B 108.2 . .
C121 C120 N14 109(2) . .
C121 C120 H12A 109.8 . .
C121 C120 H12B 109.8 . .
C120 C121 H12C 109.6 . .
C120 C121 H12D 109.6 . .
C120 C121 N16 110(2) . .
H12C C121 H12D 108.1 . .
N16 C121 H12C 109.6 . .
N16 C121 H12D 109.6 . .
Si12 N15 U4 133.3(10) . .
C131 N15 U4 109.8(17) . .
C131 N15 Si12 116.9(18) . .
N15 Si12 C122 107.4(11) . .
N15 Si12 C125 110.3(12) . .
N15 Si12 C128 112.8(11) . .
C122 Si12 C128 114.4(12) . .
C125 Si12 C122 105.8(11) . .
C125 Si12 C128 105.9(11) . .
Si12 C122 H122 103.9 . .
C123 C122 Si12 113.8(18) . .
C123 C122 H122 103.9 . .
C123 C122 C124 111(2) . .
C124 C122 Si12 118.5(18) . .
C124 C122 H122 103.9 . .
C122 C123 H12E 109.5 . .
C122 C123 H12F 109.5 . .
C122 C123 H12G 109.5 . .
H12E C123 H12F 109.5 . .
H12E C123 H12G 109.5 . .
H12F C123 H12G 109.5 . .
C122 C124 H12H 109.5 . .
C122 C124 H12I 109.5 . .
C122 C124 H12J 109.5 . .
H12H C124 H12I 109.5 . .
H12H C124 H12J 109.5 . .
H12I C124 H12J 109.5 . .
Si12 C125 H125 105.4 . .
C126 C125 Si12 113.9(18) . .
C126 C125 H125 105.4 . .
C126 C125 C127 110(2) . .
C127 C125 Si12 115.8(18) . .
C127 C125 H125 105.4 . .
C125 C126 H12K 109.5 . .
C125 C126 H12L 109.5 . .
C125 C126 H12M 109.5 . .
H12K C126 H12L 109.5 . .
H12K C126 H12M 109.5 . .
H12L C126 H12M 109.5 . .
C125 C127 H12N 109.5 . .
C125 C127 H12O 109.5 . .
C125 C127 H12P 109.5 . .
H12N C127 H12O 109.5 . .
H12N C127 H12P 109.5 . .
H12O C127 H12P 109.5 . .
Si12 C128 H128 110.4 . .
C129 C128 Si12 112.5(17) . .
C129 C128 H128 110.4 . .
C129 C128 C130 107(2) . .
C130 C128 Si12 105.8(17) . .
C130 C128 H128 110.4 . .
C128 C129 H12Q 109.5 . .
C128 C129 H12R 109.5 . .
C128 C129 H12S 109.5 . .
H12Q C129 H12R 109.5 . .
H12Q C129 H12S 109.5 . .
H12R C129 H12S 109.5 . .
C128 C130 H13D 109.5 . .
C128 C130 H13E 109.5 . .
C128 C130 H13F 109.5 . .
H13D C130 H13E 109.5 . .
H13D C130 H13F 109.5 . .
H13E C130 H13F 109.5 . .
N15 C131 H13G 109.4 . .
N15 C131 H13H 109.4 . .
N15 C131 C132 111.3(19) . .
H13G C131 H13H 108.0 . .
C132 C131 H13G 109.4 . .
C132 C131 H13H 109.4 . .
C131 C132 H13I 110.0 . .
C131 C132 H13J 110.0 . .
H13I C132 H13J 108.3 . .
N16 C132 C131 109(2) . .
N16 C132 H13I 110.0 . .
N16 C132 H13J 110.0 . .
C110 N16 U4 106.1(14) . .
C110 N16 C121 111(2) . .
C110 N16 C132 112.4(19) . .
C121 N16 U4 104.1(14) . .
C121 N16 C132 115(2) . .
C132 N16 U4 107.3(14) . .
C134 C133 H133 120.0 . .
C138 C133 H133 120.0 . .
C138 C133 C134 120(2) . .
C133 C134 H134 119.3 . .
C135 C134 C133 121(2) . .
C135 C134 H134 119.3 . .
C134 C135 H135 120.3 . .
C136 C135 C134 119(2) . .
C136 C135 H135 120.3 . .
C135 C136 H136 120.9 . .
C135 C136 C137 118(2) . .
C137 C136 H136 120.9 . .
C136 C137 H137 118.5 . .
C138 C137 C136 123(2) . .
C138 C137 H137 118.5 . .
C133 C138 H138 121.2 . .
C137 C138 C133 118(2) . .
C137 C138 H138 121.2 . .
C142 C143 H143 120.0 . .
C142 C143 C144 120.0 . .
C144 C143 H143 120.0 . .
C143 C142 H142 120.0 . .
C141 C142 C143 120.0 . .
C141 C142 H142 120.0 . .
C142 C141 H141 120.0 . .
C142 C141 C140 120.0 . .
C140 C141 H141 120.0 . .
C141 C140 H140 120.0 . .
C141 C140 C139 120.0 . .
C139 C140 H140 120.0 . .
C140 C139 H139 120.0 . .
C144 C139 C140 120.0 . .
C144 C139 H139 120.0 . .
C143 C144 H144 120.0 . .
C139 C144 C143 120.0 . .
C139 C144 H144 120.0 . .
C155 C156 H156 120.0 . .
C155 C156 C151 120.0 . .
C151 C156 H156 120.0 . .
C156 C155 H155 120.0 . .
C156 C155 C154 120.0 . .
C154 C155 H155 120.0 . .
C155 C154 H154 120.0 . .
C153 C154 C155 120.0 . .
C153 C154 H154 120.0 . .
C154 C153 H153 120.0 . .
C154 C153 C152 120.0 . .
C152 C153 H153 120.0 . .
C153 C152 H152 120.0 . .
C151 C152 C153 120.0 . .
C151 C152 H152 120.0 . .
C156 C151 H151 120.0 . .
C152 C151 C156 120.0 . .
C152 C151 H151 120.0 . .

loop_
_geom_bond_atom_site_label_1
_geom_bond_atom_site_label_2
_geom_bond_distance
_geom_bond_site_symmetry_2
U1 As1 2.774(2) .
U1 N1 2.324(12) .
U1 N2 2.309(13) .
U1 N3 2.289(13) .
U1 N4 2.761(13) .
As1 K1 3.338(5) .
As1 K2 3.234(9) .
As1 K2A 3.51(2) .
As1 K3 3.313(6) .
As1 K4 3.450(9) .
As1 K5 3.632(11) .
K1 As2 3.297(5) .
K1 As3 3.286(5) .
K1 As4 3.253(5) .
K2 As3 3.322(9) .
K2A As3 3.15(2) .
N1 Si1 1.705(13) .
N1 C10 1.523(19) .
Si1 C1 1.891(17) .
Si1 C4 1.893(16) .
Si1 C7 1.932(15) .
C1 H1 1.0000 .
C1 C2 1.55(2) .
C1 C3 1.54(2) .
C2 H2A 0.9800 .
C2 H2B 0.9800 .
C2 H2C 0.9800 .
C3 H3A 0.9800 .
C3 H3B 0.9800 .
C3 H3C 0.9800 .
C4 H4 1.0000 .
C4 C5 1.55(2) .
C4 C6 1.49(2) .
C5 H5A 0.9800 .
C5 H5B 0.9800 .
C5 H5C 0.9800 .
C6 H6A 0.9800 .
C6 H6B 0.9800 .
C6 H6C 0.9800 .
C7 H7 1.0000 .
C7 C8 1.51(2) .
C7 C9 1.53(2) .
C8 H8A 0.9800 .
C8 H8B 0.9800 .
C8 H8C 0.9800 .
C9 H9A 0.9800 .
C9 H9B 0.9800 .
C9 H9C 0.9800 .
C10 H10A 0.9900 .
C10 H10B 0.9900 .
C10 C11 1.50(2) .
C11 H11A 0.9900 .
C11 H11B 0.9900 .
C11 N4 1.46(2) .
N2 Si2 1.720(15) .
N2 C21 1.49(2) .
Si2 C12 1.945(19) .
Si2 C15 1.89(2) .
Si2 C18 1.95(2) .
C12 H12 1.0000 .
C12 C13 1.52(3) .
C12 C14 1.53(3) .
C13 H13A 0.9800 .
C13 H13B 0.9800 .
C13 H13C 0.9800 .
C14 H14A 0.9800 .
C14 H14B 0.9800 .
C14 H14C 0.9800 .
C15 H15 1.0000 .
C15 C16 1.50(3) .
C15 C17 1.54(3) .
C16 H16A 0.9800 .
C16 H16B 0.9800 .
C16 H16C 0.9800 .
C17 H17A 0.9800 .
C17 H17B 0.9800 .
C17 H17C 0.9800 .
C18 H18 1.0000 .
C18 C19 1.53(2) .
C18 C20 1.47(3) .
C19 H19A 0.9800 .
C19 H19B 0.9800 .
C19 H19C 0.9800 .
C20 H20A 0.9800 .
C20 H20B 0.9800 .
C20 H20C 0.9800 .
C21 H21A 0.9900 .
C21 H21B 0.9900 .
C21 C22 1.53(2) .
C22 H22A 0.9900 .
C22 H22B 0.9900 .
C22 N4 1.472(19) .
N3 Si3 1.741(14) .
N3 C32 1.50(2) .
Si3 C23 1.929(18) .
Si3 C26 1.884(19) .
Si3 C29 1.941(18) .
C23 H23 1.0000 .
C23 C24 1.54(3) .
C23 C25 1.45(3) .
C24 H24A 0.9800 .
C24 H24B 0.9800 .
C24 H24C 0.9800 .
C25 H25A 0.9800 .
C25 H25B 0.9800 .
C25 H25C 0.9800 .
C26 H26 1.0000 .
C26 C27 1.51(2) .
C26 C28 1.52(2) .
C27 H27A 0.9800 .
C27 H27B 0.9800 .
C27 H27C 0.9800 .
C28 H28A 0.9800 .
C28 H28B 0.9800 .
C28 H28C 0.9800 .
C29 H29 1.0000 .
C29 C30 1.53(2) .
C29 C31 1.55(2) .
C30 H30A 0.9800 .
C30 H30B 0.9800 .
C30 H30C 0.9800 .
C31 H31A 0.9800 .
C31 H31B 0.9800 .
C31 H31C 0.9800 .
C32 H32A 0.9900 .
C32 H32B 0.9900 .
C32 C33 1.51(2) .
C33 H33A 0.9900 .
C33 H33B 0.9900 .
C33 N4 1.47(2) .
U2 As2 2.7568(19) .
U2 N5 2.340(13) .
U2 N6 2.297(13) .
U2 N7 2.321(12) .
U2 N8 2.761(13) .
As2 K4 3.214(7) .
As2 K5 3.849(13) .
As2 K6 3.365(8) .
As2 K6A 3.107(15) .
As2 K7 3.269(8) .
K3 As4 3.318(6) .
N5 Si4 1.696(15) .
N5 C43 1.50(2) .
Si4 C34 1.933(19) .
Si4 C37 1.91(2) .
Si4 C40 1.930(19) .
C34 H34 1.0000 .
C34 C35 1.52(3) .
C34 C36 1.55(3) .
C35 H35A 0.9800 .
C35 H35B 0.9800 .
C35 H35C 0.9800 .
C36 H36A 0.9800 .
C36 H36B 0.9800 .
C36 H36C 0.9800 .
C37 H37 1.0000 .
C37 C38 1.53(3) .
C37 C39 1.52(2) .
C38 H38A 0.9800 .
C38 H38B 0.9800 .
C38 H38C 0.9800 .
C39 H39A 0.9800 .
C39 H39B 0.9800 .
C39 H39C 0.9800 .
C40 H40 1.0000 .
C40 C41 1.52(3) .
C40 C42 1.55(2) .
C41 H41A 0.9800 .
C41 H41B 0.9800 .
C41 H41C 0.9800 .
C42 H42A 0.9800 .
C42 H42B 0.9800 .
C42 H42C 0.9800 .
C43 H43A 0.9900 .
C43 H43B 0.9900 .
C43 C44 1.53(2) .
C44 H44A 0.9900 .
C44 H44B 0.9900 .
C44 N8 1.47(2) .
N6 Si5 1.724(14) .
N6 C54 1.49(2) .
Si5 C45 1.922(17) .
Si5 C48 1.882(18) .
Si5 C51 1.923(17) .
C45 H45 1.0000 .
C45 C46 1.50(3) .
C45 C47 1.51(2) .
C46 H46A 0.9800 .
C46 H46B 0.9800 .
C46 H46C 0.9800 .
C47 H47A 0.9800 .
C47 H47B 0.9800 .
C47 H47C 0.9800 .
C48 H48 1.0000 .
C48 C49 1.53(2) .
C48 C50 1.55(2) .
C49 H49A 0.9800 .
C49 H49B 0.9800 .
C49 H49C 0.9800 .
C50 H50A 0.9800 .
C50 H50B 0.9800 .
C50 H50C 0.9800 .
C51 H51 1.0000 .
C51 C52 1.51(2) .
C51 C53 1.52(2) .
C52 H52A 0.9800 .
C52 H52B 0.9800 .
C52 H52C 0.9800 .
C53 H53A 0.9800 .
C53 H53B 0.9800 .
C53 H53C 0.9800 .
C54 H54A 0.9900 .
C54 H54B 0.9900 .
C54 C55 1.52(2) .
C55 H55A 0.9900 .
C55 H55B 0.9900 .
C55 N8 1.45(2) .
N7 Si6 1.721(13) .
N7 C65 1.510(19) .
Si6 C56 1.894(17) .
Si6 C59 1.876(15) .
Si6 C62 1.929(15) .
C56 H56 1.0000 .
C56 C57 1.53(2) .
C56 C58 1.55(2) .
C57 H57A 0.9800 .
C57 H57B 0.9800 .
C57 H57C 0.9800 .
C58 H58A 0.9800 .
C58 H58B 0.9800 .
C58 H58C 0.9800 .
C59 H59 1.0000 .
C59 C60 1.53(2) .
C59 C61 1.53(2) .
C60 H60A 0.9800 .
C60 H60B 0.9800 .
C60 H60C 0.9800 .
C61 H61A 0.9800 .
C61 H61B 0.9800 .
C61 H61C 0.9800 .
C62 H62 1.0000 .
C62 C63 1.55(2) .
C62 C64 1.51(2) .
C63 H63A 0.9800 .
C63 H63B 0.9800 .
C63 H63C 0.9800 .
C64 H64A 0.9800 .
C64 H64B 0.9800 .
C64 H64C 0.9800 .
C65 H65A 0.9900 .
C65 H65B 0.9900 .
C65 C66 1.50(2) .
C66 H66A 0.9900 .
C66 H66B 0.9900 .
C66 N8 1.50(2) .
U3 As3 2.7425(19) .
U3 N9 2.299(18) .
U3 N10 2.32(2) .
U3 N11 2.312(16) .
U3 N12 2.754(16) .
As3 K5 3.660(12) .
As3 K6 3.269(7) .
As3 K6A 3.359(15) .
As3 K8 3.331(7) .
N9 Si7 1.70(2) .
N9 C76 1.50(2) .
Si7 C67 1.88(2) .
Si7 C70 1.93(2) .
Si7 C73 1.89(2) .
C67 H67 1.0000 .
C67 C68 1.54(3) .
C67 C69 1.56(3) .
C68 H68A 0.9800 .
C68 H68B 0.9800 .
C68 H68C 0.9800 .
C69 H69A 0.9800 .
C69 H69B 0.9800 .
C69 H69C 0.9800 .
C70 H70 1.0000 .
C70 C71 1.51(3) .
C70 C72 1.53(3) .
C71 H71A 0.9800 .
C71 H71B 0.9800 .
C71 H71C 0.9800 .
C72 H72A 0.9800 .
C72 H72B 0.9800 .
C72 H72C 0.9800 .
C73 H73 1.0000 .
C73 C74 1.57(3) .
C73 C75 1.46(3) .
C74 H74A 0.9800 .
C74 H74B 0.9800 .
C74 H74C 0.9800 .
C75 H75A 0.9800 .
C75 H75B 0.9800 .
C75 H75C 0.9800 .
C76 H76A 0.9900 .
C76 H76B 0.9900 .
C76 C77 1.53(3) .
C77 H77A 0.9900 .
C77 H77B 0.9900 .
C77 N12 1.45(3) .
N10 Si8 1.74(2) .
N10 C87 1.46(3) .
Si8 C78 1.90(3) .
Si8 C81 1.92(3) .
Si8 C84 1.87(2) .
C78 H78 1.0000 .
C78 C79 1.46(4) .
C78 C80 1.50(4) .
C79 H79A 0.9800 .
C79 H79B 0.9800 .
C79 H79C 0.9800 .
C80 H80A 0.9800 .
C80 H80B 0.9800 .
C80 H80C 0.9800 .
C81 H81 1.0000 .
C81 C82 1.46(4) .
C81 C83 1.55(4) .
C82 H82A 0.9800 .
C82 H82B 0.9800 .
C82 H82C 0.9800 .
C83 H83A 0.9800 .
C83 H83B 0.9800 .
C83 H83C 0.9800 .
C84 H84 1.0000 .
C84 C85 1.32(4) .
C84 C86 1.49(4) .
C85 H85A 0.9800 .
C85 H85B 0.9800 .
C85 H85C 0.9800 .
C86 H86A 0.9800 .
C86 H86B 0.9800 .
C86 H86C 0.9800 .
C87 H87A 0.9900 .
C87 H87B 0.9900 .
C87 C88 1.49(3) .
C88 H88A 0.9900 .
C88 H88B 0.9900 .
C88 N12 1.49(3) .
N11 Si9 1.722(18) .
N11 C98 1.47(3) .
Si9 C89 1.86(2) .
Si9 C92 1.86(2) .
Si9 C95 1.98(2) .
C89 H89 1.0000 .
C89 C90 1.51(3) .
C89 C91 1.47(3) .
C90 H90A 0.9800 .
C90 H90B 0.9800 .
C90 H90C 0.9800 .
C91 H91A 0.9800 .
C91 H91B 0.9800 .
C91 H91C 0.9800 .
C92 H92 1.0000 .
C92 C93 1.54(3) .
C92 C94 1.52(3) .
C93 H93A 0.9800 .
C93 H93B 0.9800 .
C93 H93C 0.9800 .
C94 H94A 0.9800 .
C94 H94B 0.9800 .
C94 H94C 0.9800 .
C95 H95 1.0000 .
C95 C96 1.58(3) .
C95 C97 1.49(3) .
C96 H96A 0.9800 .
C96 H96B 0.9800 .
C96 H96C 0.9800 .
C97 H97A 0.9800 .
C97 H97B 0.9800 .
C97 H97C 0.9800 .
C98 H98A 0.9900 .
C98 H98B 0.9900 .
C98 C99 1.52(3) .
C99 H99A 0.9900 .
C99 H99B 0.9900 .
C99 N12 1.44(3) .
U4 As4 2.730(2) .
U4 N13 2.30(2) .
U4 N14 2.314(19) .
U4 N15 2.33(2) .
U4 N16 2.76(2) .
As4 K7 3.304(7) .
As4 K8 3.214(6) .
N13 Si10 1.76(2) .
N13 C109 1.48(3) .
Si10 C100 1.87(3) .
Si10 C103 1.85(3) .
Si10 C106 1.90(2) .
C100 H100 1.0000 .
C100 C101 1.54(4) .
C100 C102 1.48(4) .
C101 H10C 0.9800 .
C101 H10D 0.9800 .
C101 H10E 0.9800 .
C102 H10F 0.9800 .
C102 H10G 0.9800 .
C102 H10H 0.9800 .
C103 H103 1.0000 .
C103 C104 1.53(4) .
C103 C105 1.54(4) .
C104 H10I 0.9800 .
C104 H10J 0.9800 .
C104 H10K 0.9800 .
C105 H10L 0.9800 .
C105 H10M 0.9800 .
C105 H10N 0.9800 .
C106 H106 1.0000 .
C106 C107 1.51(4) .
C106 C108 1.57(3) .
C107 H10O 0.9800 .
C107 H10P 0.9800 .
C107 H10Q 0.9800 .
C108 H10R 0.9800 .
C108 H10S 0.9800 .
C108 H10T 0.9800 .
C109 H10U 0.9900 .
C109 H10V 0.9900 .
C109 C110 1.54(4) .
C110 H11C 0.9900 .
C110 H11D 0.9900 .
C110 N16 1.48(3) .
N14 Si11 1.68(2) .
N14 C120 1.50(3) .
Si11 C111 1.86(3) .
Si11 C114 1.96(3) .
Si11 C117 1.89(3) .
C111 H111 1.0000 .
C111 C112 1.47(4) .
C111 C113 1.48(4) .
C112 H11E 0.9800 .
C112 H11F 0.9800 .
C112 H11G 0.9800 .
C113 H11H 0.9800 .
C113 H11I 0.9800 .
C113 H11J 0.9800 .
C114 H114 1.0000 .
C114 C115 1.39(4) .
C114 C116 1.53(4) .
C115 H11K 0.9800 .
C115 H11L 0.9800 .
C115 H11M 0.9800 .
C116 H11N 0.9800 .
C116 H11O 0.9800 .
C116 H11P 0.9800 .
C117 H117 1.0000 .
C117 C118 1.491(10) .
C117 C119 1.61(4) .
C118 H11Q 0.9800 .
C118 H11R 0.9800 .
C118 H11S 0.9800 .
C119 H11T 0.9800 .
C119 H11U 0.9800 .
C119 H11V 0.9800 .
C120 H12A 0.9900 .
C120 H12B 0.9900 .
C120 C121 1.48(3) .
C121 H12C 0.9900 .
C121 H12D 0.9900 .
C121 N16 1.48(3) .
N15 Si12 1.71(2) .
N15 C131 1.46(3) .
Si12 C122 1.91(2) .
Si12 C125 1.90(2) .
Si12 C128 1.96(3) .
C122 H122 1.0000 .
C122 C123 1.50(3) .
C122 C124 1.51(4) .
C123 H12E 0.9800 .
C123 H12F 0.9800 .
C123 H12G 0.9800 .
C124 H12H 0.9800 .
C124 H12I 0.9800 .
C124 H12J 0.9800 .
C125 H125 1.0000 .
C125 C126 1.49(4) .
C125 C127 1.54(3) .
C126 H12K 0.9800 .
C126 H12L 0.9800 .
C126 H12M 0.9800 .
C127 H12N 0.9800 .
C127 H12O 0.9800 .
C127 H12P 0.9800 .
C128 H128 1.0000 .
C128 C129 1.56(3) .
C128 C130 1.66(4) .
C129 H12Q 0.9800 .
C129 H12R 0.9800 .
C129 H12S 0.9800 .
C130 H13D 0.9800 .
C130 H13E 0.9800 .
C130 H13F 0.9800 .
C131 H13G 0.9900 .
C131 H13H 0.9900 .
C131 C132 1.51(3) .
C132 H13I 0.9900 .
C132 H13J 0.9900 .
C132 N16 1.49(3) .
C133 H133 0.9500 .
C133 C134 1.376(10) .
C133 C138 1.376(10) .
C134 H134 0.9500 .
C134 C135 1.376(10) .
C135 H135 0.9500 .
C135 C136 1.376(10) .
C136 H136 0.9500 .
C136 C137 1.376(10) .
C137 H137 0.9500 .
C137 C138 1.376(10) .
C138 H138 0.9500 .
C143 H143 0.9500 .
C143 C142 1.3900 .
C143 C144 1.3900 .
C142 H142 0.9500 .
C142 C141 1.3900 .
C141 H141 0.9500 .
C141 C140 1.3900 .
C140 H140 0.9500 .
C140 C139 1.3900 .
C139 H139 0.9500 .
C139 C144 1.3900 .
C144 H144 0.9500 .
C156 H156 0.9500 .
C156 C155 1.3900 .
C156 C151 1.3900 .
C155 H155 0.9500 .
C155 C154 1.3900 .
C154 H154 0.9500 .
C154 C153 1.3900 .
C153 H153 0.9500 .
C153 C152 1.3900 .
C152 H152 0.9500 .
C152 C151 1.3900 .
C151 H151 0.9500 .

loop_
_geom_torsion_atom_site_label_1
_geom_torsion_atom_site_label_2
_geom_torsion_atom_site_label_3
_geom_torsion_atom_site_label_4
_geom_torsion
_geom_torsion_site_symmetry_1
_geom_torsion_site_symmetry_2
_geom_torsion_site_symmetry_3
_geom_torsion_site_symmetry_4
U1 N1 Si1 C1 -105.4(10) . . . .
U1 N1 Si1 C4 12.0(12) . . . .
U1 N1 Si1 C7 135.1(9) . . . .
U1 N1 C10 C11 -70.0(12) . . . .
U1 N2 Si2 C12 -107.8(12) . . . .
U1 N2 Si2 C15 8.9(14) . . . .
U1 N2 Si2 C18 133.1(11) . . . .
U1 N2 C21 C22 -68.9(14) . . . .
U1 N3 Si3 C23 -102.9(12) . . . .
U1 N3 Si3 C26 14.2(14) . . . .
U1 N3 Si3 C29 139.3(11) . . . .
U1 N3 C32 C33 -69.2(13) . . . .
N1 Si1 C1 C2 -54.2(13) . . . .
N1 Si1 C1 C3 70.2(13) . . . .
N1 Si1 C4 C5 179.1(11) . . . .
N1 Si1 C4 C6 50.6(13) . . . .
N1 C10 C11 N4 65.0(15) . . . .
Si1 N1 C10 C11 106.5(13) . . . .
C1 Si1 C4 C5 -59.4(13) . . . .
C1 Si1 C4 C6 172.1(12) . . . .
C4 Si1 C1 C2 -172.7(11) . . . .
C4 Si1 C1 C3 -48.2(13) . . . .
C7 Si1 C1 C2 68.6(13) . . . .
C7 Si1 C1 C3 -167.0(12) . . . .
C7 Si1 C4 C5 55.7(13) . . . .
C7 Si1 C4 C6 -72.7(13) . . . .
C10 N1 Si1 C1 79.4(11) . . . .
C10 N1 Si1 C4 -163.1(10) . . . .
C10 N1 Si1 C7 -40.0(12) . . . .
C10 C11 N4 U1 -28.3(13) . . . .
C10 C11 N4 C22 -144.7(13) . . . .
C10 C11 N4 C33 87.2(15) . . . .
N2 Si2 C15 C16 50.1(17) . . . .
N2 Si2 C15 C17 177.2(13) . . . .
N2 C21 C22 N4 61.9(18) . . . .
Si2 N2 C21 C22 107.3(13) . . . .
C12 Si2 C15 C16 170.7(14) . . . .
C12 Si2 C15 C17 -62.3(16) . . . .
C18 Si2 C15 C16 -73.7(16) . . . .
C18 Si2 C15 C17 53.4(16) . . . .
C21 N2 Si2 C12 77.6(14) . . . .
C21 N2 Si2 C15 -165.7(12) . . . .
C21 N2 Si2 C18 -41.5(14) . . . .
C21 C22 N4 U1 -24.2(15) . . . .
C21 C22 N4 C11 93.1(16) . . . .
C21 C22 N4 C33 -139.1(14) . . . .
N3 Si3 C26 C27 48.7(14) . . . .
N3 Si3 C26 C28 176.0(12) . . . .
N3 C32 C33 N4 61.8(16) . . . .
Si3 N3 C32 C33 110.5(12) . . . .
C23 Si3 C26 C27 169.2(12) . . . .
C23 Si3 C26 C28 -63.6(14) . . . .
C29 Si3 C26 C27 -75.0(14) . . . .
C29 Si3 C26 C28 52.2(14) . . . .
C32 N3 Si3 C23 77.5(13) . . . .
C32 N3 Si3 C26 -165.5(11) . . . .
C32 N3 Si3 C29 -40.4(13) . . . .
C32 C33 N4 U1 -25.6(14) . . . .
C32 C33 N4 C11 -142.2(14) . . . .
C32 C33 N4 C22 89.5(16) . . . .
U2 N5 Si4 C34 -106.9(13) . . . .
U2 N5 Si4 C37 9.5(15) . . . .
U2 N5 Si4 C40 132.9(12) . . . .
U2 N5 C43 C44 -70.4(14) . . . .
U2 N6 Si5 C45 -103.3(11) . . . .
U2 N6 Si5 C48 14.3(13) . . . .
U2 N6 Si5 C51 139.0(10) . . . .
U2 N6 C54 C55 -66.4(13) . . . .
U2 N7 Si6 C56 -105.1(10) . . . .
U2 N7 Si6 C59 13.7(11) . . . .
U2 N7 Si6 C62 136.1(9) . . . .
U2 N7 C65 C66 -69.1(13) . . . .
N5 C43 C44 N8 62.7(17) . . . .
Si4 N5 C43 C44 107.4(13) . . . .
C43 N5 Si4 C34 76.3(14) . . . .
C43 N5 Si4 C37 -167.4(12) . . . .
C43 N5 Si4 C40 -43.9(14) . . . .
C43 C44 N8 U2 -23.9(15) . . . .
C43 C44 N8 C55 -139.3(14) . . . .
C43 C44 N8 C66 92.3(16) . . . .
N6 Si5 C48 C49 50.5(14) . . . .
N6 Si5 C48 C50 177.7(12) . . . .
N6 C54 C55 N8 59.6(17) . . . .
Si5 N6 C54 C55 111.9(13) . . . .
C45 Si5 C48 C49 172.0(12) . . . .
C45 Si5 C48 C50 -60.8(14) . . . .
C51 Si5 C48 C49 -73.0(14) . . . .
C51 Si5 C48 C50 54.1(14) . . . .
C54 N6 Si5 C45 78.9(12) . . . .
C54 N6 Si5 C48 -163.5(11) . . . .
C54 N6 Si5 C51 -38.8(13) . . . .
C54 C55 N8 U2 -24.3(15) . . . .
C54 C55 N8 C44 90.8(16) . . . .
C54 C55 N8 C66 -140.8(13) . . . .
N7 Si6 C56 C57 -52.5(13) . . . .
N7 Si6 C56 C58 72.3(13) . . . .
N7 Si6 C59 C60 177.1(11) . . . .
N7 Si6 C59 C61 50.7(13) . . . .
N7 C65 C66 N8 63.8(15) . . . .
Si6 N7 C65 C66 109.6(12) . . . .
C56 Si6 C59 C60 -58.9(12) . . . .
C56 Si6 C59 C61 174.6(11) . . . .
C59 Si6 C56 C57 -172.2(11) . . . .
C59 Si6 C56 C58 -47.4(13) . . . .
C62 Si6 C56 C57 69.1(13) . . . .
C62 Si6 C56 C58 -166.1(12) . . . .
C62 Si6 C59 C60 55.6(13) . . . .
C62 Si6 C59 C61 -70.8(13) . . . .
C65 N7 Si6 C56 76.8(11) . . . .
C65 N7 Si6 C59 -164.4(10) . . . .
C65 N7 Si6 C62 -42.1(12) . . . .
C65 C66 N8 U2 -28.5(13) . . . .
C65 C66 N8 C44 -144.3(13) . . . .
C65 C66 N8 C55 87.7(15) . . . .
U3 N9 Si7 C67 -10.1(16) . . . .
U3 N9 Si7 C70 106.9(13) . . . .
U3 N9 Si7 C73 -135.7(12) . . . .
U3 N9 C76 C77 69(2) . . . .
U3 N10 Si8 C78 -15(2) . . . .
U3 N10 Si8 C81 102.2(18) . . . .
U3 N10 Si8 C84 -130.0(17) . . . .
U3 N10 C87 C88 67.8(19) . . . .
U3 N11 Si9 C89 7.6(17) . . . .
U3 N11 Si9 C92 131.5(14) . . . .
U3 N11 Si9 C95 -110.1(14) . . . .
U3 N11 C98 C99 66.5(18) . . . .
N9 Si7 C67 C68 -60(2) . . . .
N9 Si7 C67 C69 172.4(16) . . . .
N9 Si7 C73 C74 71.8(18) . . . .
N9 Si7 C73 C75 -156.7(16) . . . .
N9 C76 C77 N12 -64(2) . . . .
Si7 N9 C76 C77 -113.2(18) . . . .
C67 Si7 C73 C74 -49.3(19) . . . .
C67 Si7 C73 C75 82.2(18) . . . .
C70 Si7 C67 C68 178.8(18) . . . .
C70 Si7 C67 C69 51(2) . . . .
C70 Si7 C73 C74 -165.5(16) . . . .
C70 Si7 C73 C75 -34(2) . . . .
C73 Si7 C67 C68 64(2) . . . .
C73 Si7 C67 C69 -63.8(18) . . . .
C76 N9 Si7 C67 172.7(14) . . . .
C76 N9 Si7 C70 -70.3(16) . . . .
C76 N9 Si7 C73 47.0(17) . . . .
C76 C77 N12 U3 27.9(19) . . . .
C76 C77 N12 C88 -88(2) . . . .
C76 C77 N12 C99 143.2(17) . . . .
N10 Si8 C84 C85 66(3) . . . .
N10 Si8 C84 C86 -70(3) . . . .
N10 C87 C88 N12 -63(2) . . . .
Si8 N10 C87 C88 -112.0(19) . . . .
C78 Si8 C84 C85 -52(3) . . . .
C78 Si8 C84 C86 172(2) . . . .
C81 Si8 C84 C85 -167(2) . . . .
C81 Si8 C84 C86 57(3) . . . .
C87 N10 Si8 C78 164.4(17) . . . .
C87 N10 Si8 C81 -78.2(19) . . . .
C87 N10 Si8 C84 50(2) . . . .
C87 C88 N12 U3 26.1(19) . . . .
C87 C88 N12 C77 143.6(18) . . . .
C87 C88 N12 C99 -88(2) . . . .
N11 Si9 C89 C90 -68.4(18) . . . .
N11 Si9 C89 C91 153.6(19) . . . .
N11 Si9 C92 C93 -58.2(18) . . . .
N11 Si9 C92 C94 168.6(17) . . . .
N11 C98 C99 N12 -63(2) . . . .
Si9 N11 C98 C99 -103.4(18) . . . .
C89 Si9 C92 C93 61.7(19) . . . .
C89 Si9 C92 C94 -71(2) . . . .
C92 Si9 C89 C90 170.5(15) . . . .
C92 Si9 C89 C91 33(2) . . . .
C95 Si9 C89 C90 51.3(18) . . . .
C95 Si9 C89 C91 -87(2) . . . .
C95 Si9 C92 C93 -178.8(15) . . . .
C95 Si9 C92 C94 48(2) . . . .
C98 N11 Si9 C89 173.9(16) . . . .
C98 N11 Si9 C92 -62.2(18) . . . .
C98 N11 Si9 C95 56.2(19) . . . .
C98 C99 N12 U3 26(2) . . . .
C98 C99 N12 C77 -90(2) . . . .
C98 C99 N12 C88 139.2(19) . . . .
U4 N13 Si10 C100 -7(2) . . . .
U4 N13 Si10 C103 107.9(18) . . . .
U4 N13 Si10 C106 -125.9(16) . . . .
U4 N13 C109 C110 70(2) . . . .
U4 N14 Si11 C111 -22(2) . . . .
U4 N14 Si11 C114 -144.7(18) . . . .
U4 N14 Si11 C117 102.2(19) . . . .
U4 N14 C120 C121 66(2) . . . .
U4 N15 Si12 C122 -3.1(17) . . . .
U4 N15 Si12 C125 111.7(14) . . . .
U4 N15 Si12 C128 -130.1(14) . . . .
U4 N15 C131 C132 67(2) . . . .
N13 Si10 C100 C101 -41(2) . . . .
N13 Si10 C100 C102 111(2) . . . .
N13 Si10 C103 C104 34(2) . . . .
N13 Si10 C103 C105 164.8(18) . . . .
N13 C109 C110 N16 -65(2) . . . .
Si10 N13 C109 C110 -105(2) . . . .
C100 Si10 C103 C104 152.3(18) . . . .
C100 Si10 C103 C105 -77(2) . . . .
C103 Si10 C100 C101 -160.0(18) . . . .
C103 Si10 C100 C102 -8(3) . . . .
C106 Si10 C100 C101 87(2) . . . .
C106 Si10 C100 C102 -122(2) . . . .
C106 Si10 C103 C104 -98.0(19) . . . .
C106 Si10 C103 C105 33(2) . . . .
C109 N13 Si10 C100 165.7(19) . . . .
C109 N13 Si10 C103 -79(2) . . . .
C109 N13 Si10 C106 47(2) . . . .
C109 C110 N16 U4 28(2) . . . .
C109 C110 N16 C121 -84(2) . . . .
C109 C110 N16 C132 145(2) . . . .
N14 Si11 C111 C112 -44(3) . . . .
N14 Si11 C111 C113 179(2) . . . .
N14 Si11 C117 C118 -78(2) . . . .
N14 Si11 C117 C119 46(2) . . . .
N14 C120 C121 N16 -66(3) . . . .
Si11 N14 C120 C121 -116(2) . . . .
C111 Si11 C117 C118 44(3) . . . .
C111 Si11 C117 C119 168.8(18) . . . .
C114 Si11 C111 C112 76(3) . . . .
C114 Si11 C111 C113 -60(3) . . . .
C114 Si11 C117 C118 164(2) . . . .
C114 Si11 C117 C119 -71(2) . . . .
C117 Si11 C111 C112 -170(2) . . . .
C117 Si11 C111 C113 53(3) . . . .
C120 N14 Si11 C111 159.9(19) . . . .
C120 N14 Si11 C114 37(2) . . . .
C120 N14 Si11 C117 -76(2) . . . .
C120 C121 N16 U4 32(3) . . . .
C120 C121 N16 C110 146(2) . . . .
C120 C121 N16 C132 -85(3) . . . .
N15 C131 C132 N16 -60(3) . . . .
Si12 N15 C131 C132 -110(2) . . . .
C131 N15 Si12 C122 173.7(16) . . . .
C131 N15 Si12 C125 -71.4(19) . . . .
C131 N15 Si12 C128 46.7(19) . . . .
C131 C132 N16 U4 24(2) . . . .
C131 C132 N16 C110 -92(2) . . . .
C131 C132 N16 C121 139(2) . . . .
C133 C134 C135 C136 4(4) . . . .
C134 C133 C138 C137 -4(4) . . . .
C134 C135 C136 C137 -5(4) . . . .
C135 C136 C137 C138 2(4) . . . .
C136 C137 C138 C133 2(4) . . . .
C138 C133 C134 C135 1(4) . . . .
C143 C142 C141 C140 0.0 . . . .
C142 C143 C144 C139 0.0 . . . .
C142 C141 C140 C139 0.0 . . . .
C141 C140 C139 C144 0.0 . . . .
C140 C139 C144 C143 0.0 . . . .
C144 C143 C142 C141 0.0 . . . .
C156 C155 C154 C153 0.0 . . . .
C155 C156 C151 C152 0.0 . . . .
C155 C154 C153 C152 0.0 . . . .
C154 C153 C152 C151 0.0 . . . .
C153 C152 C151 C156 0.0 . . . .
C151 C156 C155 C154 0.0 . . . .
